data_4084059
loop_
_publ_author_name
'Ikeda, Yousuke'
'Takano, Koichi'
'Kodama, Shintaro'
'Ishii, Youichi'

_publ_section_title
;
 1,4- and 1,3-Metal Migration in a Cp*IrIIIComplex: Experimental Evidence
 of Direct 1,3-Metal Migration
;
_journal_issue 15
_journal_name_full Organometallics
_journal_page_first 3998
_journal_paper_doi 10.1021/om5005258
_journal_volume 33
_journal_year 2014
_chemical_formula_moiety 'C65 H51 B F24 Ir P'
_chemical_formula_sum 'C65 H51 B F24 Ir P'
_chemical_formula_weight 1522.08
_space_group_IT_number 14
_symmetry_cell_setting monoclinic
_symmetry_Int_Tables_number 14
_symmetry_space_group_name_Hall '-P 2yn'
_symmetry_space_group_name_H-M 'P 1 21/n 1'
_atom_sites_solution_hydrogens geom
_atom_sites_solution_primary direct
_atom_sites_solution_secondary difmap
_cell_angle_alpha 90.0000
_cell_angle_beta 95.794(3)
_cell_angle_gamma 90.0000
_cell_formula_units_Z 4
_cell_length_a 13.111(3)
_cell_length_b 13.732(3)
_cell_length_c 34.337(7)
_cell_measurement_reflns_used 13797
_cell_measurement_temperature 123
_cell_measurement_theta_max 27.48
_cell_measurement_theta_min 3.03
_cell_volume 6150(2)
_computing_cell_refinement CrystalClear
_computing_data_collection 'CrystalClear (Rigaku Inc., 2008)'
_computing_data_reduction CrystalClear
_computing_molecular_graphics 'CrystalStructure 4.0'
_computing_publication_material 'CrystalStructure 4.0 (Rigaku, 2010)'
_computing_structure_refinement 'SHELXL97 (Sheldrick, 2008)'
_computing_structure_solution SIR97
_diffrn_ambient_temperature 123
_diffrn_detector_area_resol_mean 7.314
_diffrn_measured_fraction_theta_full 0.978
_diffrn_measured_fraction_theta_max 0.978
_diffrn_measurement_device_type 'Rigaku Mercury70'
_diffrn_measurement_method \w
_diffrn_radiation_type 'Mo K\a'
_diffrn_radiation_wavelength 0.71075
_diffrn_reflns_av_R_equivalents 0.0555
_diffrn_reflns_limit_h_max 16
_diffrn_reflns_limit_h_min -17
_diffrn_reflns_limit_k_max 17
_diffrn_reflns_limit_k_min -17
_diffrn_reflns_limit_l_max 44
_diffrn_reflns_limit_l_min -26
_diffrn_reflns_number 42415
_diffrn_reflns_theta_full 27.49
_diffrn_reflns_theta_max 27.49
_diffrn_standards_number 0
_exptl_absorpt_coefficient_mu 2.317
_exptl_absorpt_correction_T_max 0.618
_exptl_absorpt_correction_T_min 0.446
_exptl_absorpt_correction_type multi-scan
_exptl_absorpt_process_details 'REQAB (Rigaku, 1998)'
_exptl_crystal_colour orange
_exptl_crystal_density_diffrn 1.644
_exptl_crystal_density_method 'not measured'
_exptl_crystal_description prism
_exptl_crystal_F_000 3016.00
_exptl_crystal_size_max 0.285
_exptl_crystal_size_mid 0.215
_exptl_crystal_size_min 0.208
_refine_diff_density_max 4.370
_refine_diff_density_min -1.300
_refine_ls_extinction_method none
_refine_ls_goodness_of_fit_ref 1.069
_refine_ls_hydrogen_treatment constr
_refine_ls_number_parameters 819
_refine_ls_number_reflns 13804
_refine_ls_number_restraints 0
_refine_ls_R_factor_gt 0.0583
_refine_ls_shift/su_max 0.002
_refine_ls_structure_factor_coef Fsqd
_refine_ls_weighting_details 'w = 1/[\s^2^(Fo^2^)+(0.0459P)^2^+35.7126P] where P=(Fo^2^+2Fc^2^)/3'
_refine_ls_weighting_scheme calc
_refine_ls_wR_factor_ref 0.1405
_reflns_number_gt 10844
_reflns_number_total 13804
_reflns_threshold_expression F^2^>2.0\s(F^2^)
_cod_data_source_file om5005258_si_002.cif
_cod_data_source_block 2a
_cod_depositor_comments 'Adding full bibliography for 4084059--4084062.cif.'
_cod_original_cell_volume 6151(3)
_cod_database_code 4084059

loop_
_symmetry_equiv_pos_site_id
_symmetry_equiv_pos_as_xyz
1 +X,+Y,+Z
2 1/2-X,1/2+Y,1/2-Z
3 -X,-Y,-Z
4 1/2+X,1/2-Y,1/2+Z

loop_
_atom_site_label
_atom_site_type_symbol
_atom_site_fract_x
_atom_site_fract_y
_atom_site_fract_z
_atom_site_U_iso_or_equiv
_atom_site_adp_type
_atom_site_occupancy
_atom_site_symmetry_multiplicity
_atom_site_calc_flag
_atom_site_refinement_flags
Ir1 Ir 0.301307(16) 0.932212(17) 0.396176(6) 0.01825(7) Uani 1.0 4 d .
P1 P 0.28533(13) 0.93870(13) 0.46209(5) 0.0270(4) Uani 1.0 4 d .
F1 F 1.2236(7) 0.5063(7) 0.4410(3) 0.097(3) Uiso 0.8000 4 d .
F2 F 1.1592(7) 0.4244(7) 0.4681(3) 0.067(3) Uiso 0.7000 4 d .
F3 F 1.1758(7) 0.5242(7) 0.5127(3) 0.076(3) Uiso 0.7000 4 d .
F4 F 0.9080(5) 0.8599(4) 0.46708(18) 0.0688(18) Uani 1.0 4 d .
F5 F 0.7990(3) 0.7690(4) 0.48991(13) 0.0403(11) Uani 1.0 4 d .
F6 F 0.9366(6) 0.7754(6) 0.5241(3) 0.0520(19) Uiso 0.7000 4 d .
F7 F 0.9770(4) 0.3716(4) 0.24497(12) 0.0438(12) Uani 1.0 4 d .
F8 F 0.8840(4) 0.2426(4) 0.24468(12) 0.0414(11) Uani 1.0 4 d .
F9 F 1.0423(4) 0.2370(4) 0.26812(13) 0.0457(12) Uani 1.0 4 d .
F10 F 0.8224(4) 0.1159(4) 0.38309(15) 0.0532(13) Uani 1.0 4 d .
F11 F 0.9744(3) 0.1416(3) 0.40949(12) 0.0358(10) Uani 1.0 4 d .
F12 F 0.8489(4) 0.2153(3) 0.43168(13) 0.0437(12) Uani 1.0 4 d .
F13 F 0.7747(4) 0.9109(3) 0.26203(12) 0.0383(10) Uani 1.0 4 d .
F14 F 0.7090(3) 0.8860(3) 0.31598(12) 0.0359(10) Uani 1.0 4 d .
F15 F 0.8496(4) 0.9669(4) 0.31586(16) 0.0506(13) Uani 1.0 4 d .
F16 F 1.0950(3) 0.6410(4) 0.24594(11) 0.0393(11) Uani 1.0 4 d .
F17 F 1.1833(3) 0.6532(3) 0.30147(11) 0.0338(10) Uani 1.0 4 d .
F18 F 1.1486(3) 0.7811(3) 0.26711(13) 0.0377(10) Uani 1.0 4 d .
F19 F 0.4420(7) 0.5540(7) 0.4409(3) 0.065(2) Uiso 0.7000 4 d .
F20 F 0.5408(8) 0.4219(5) 0.4529(3) 0.135(4) Uani 1.0 4 d .
F21 F 0.5772(6) 0.5578(6) 0.46899(17) 0.100(3) Uani 1.0 4 d .
F22 F 0.5396(4) 0.5372(4) 0.26262(12) 0.0465(12) Uani 1.0 4 d .
F23 F 0.4069(4) 0.5663(4) 0.29233(15) 0.0568(14) Uani 1.0 4 d .
F24 F 0.4634(4) 0.4216(3) 0.28880(13) 0.0398(10) Uani 1.0 4 d .
F25 F 1.2421(8) 0.5853(8) 0.4773(3) 0.039(3) Uiso 0.4000 4 d .
F26 F 1.1663(12) 0.4491(12) 0.4913(5) 0.066(4) Uiso 0.4000 4 d .
F27 F 0.4304(10) 0.4901(10) 0.4350(4) 0.028(3) Uiso 0.3000 4 d .
F28 F 0.9590(10) 0.8099(10) 0.5162(4) 0.024(3) Uiso 0.3000 4 d .
C1 C 0.3787(5) 1.0921(5) 0.38789(18) 0.0207(13) Uani 1.0 4 d .
C2 C 0.4773(5) 1.0690(5) 0.38119(17) 0.0184(11) Uani 1.0 4 d .
C3 C 0.5220(5) 0.9770(5) 0.39660(17) 0.0195(12) Uani 1.0 4 d .
C4 C 0.4556(5) 0.9057(5) 0.40968(17) 0.0206(13) Uani 1.0 4 d .
C5 C 0.4985(5) 0.8185(5) 0.42440(18) 0.0238(13) Uani 1.0 4 d .
C6 C 0.6029(5) 0.8011(5) 0.42597(19) 0.0269(14) Uani 1.0 4 d .
C7 C 0.6674(5) 0.8715(5) 0.41266(19) 0.0269(14) Uani 1.0 4 d .
C8 C 0.6273(5) 0.9590(5) 0.39840(18) 0.0239(13) Uani 1.0 4 d .
C9 C 0.5420(5) 1.1347(5) 0.35966(18) 0.0226(13) Uani 1.0 4 d .
C10 C 0.5771(5) 1.1028(6) 0.3244(2) 0.0298(15) Uani 1.0 4 d .
C11 C 0.6358(6) 1.1660(6) 0.3037(3) 0.0390(19) Uani 1.0 4 d .
C12 C 0.6596(5) 1.2576(6) 0.3182(3) 0.0400(19) Uani 1.0 4 d .
C13 C 0.6270(5) 1.2885(6) 0.3530(3) 0.0361(18) Uani 1.0 4 d .
C14 C 0.5673(5) 1.2270(5) 0.3736(2) 0.0281(14) Uani 1.0 4 d .
C15 C 0.3158(5) 1.1766(5) 0.3748(2) 0.0259(14) Uani 1.0 4 d .
C16 C 0.3261(5) 1.2287(5) 0.34034(19) 0.0257(14) Uani 1.0 4 d .
C17 C 0.2645(5) 1.3078(5) 0.3299(2) 0.0320(15) Uani 1.0 4 d .
C18 C 0.1907(6) 1.3385(6) 0.3531(3) 0.0370(17) Uani 1.0 4 d .
C19 C 0.1788(5) 1.2876(5) 0.3873(3) 0.0317(16) Uani 1.0 4 d .
C20 C 0.2390(5) 1.2085(5) 0.3975(2) 0.0285(14) Uani 1.0 4 d .
C21 C 0.1672(5) 0.9445(5) 0.34821(17) 0.0203(12) Uani 1.0 4 d .
C22 C 0.2620(5) 0.9232(5) 0.33063(17) 0.0201(12) Uani 1.0 4 d .
C23 C 0.2997(5) 0.8330(5) 0.34501(17) 0.0217(13) Uani 1.0 4 d .
C24 C 0.2343(5) 0.7994(5) 0.37367(18) 0.0228(13) Uani 1.0 4 d .
C25 C 0.1482(5) 0.8663(5) 0.37335(18) 0.0245(13) Uani 1.0 4 d .
C26 C 0.0978(5) 1.0293(5) 0.3370(2) 0.0308(15) Uani 1.0 4 d .
C27 C 0.3017(6) 0.9816(5) 0.29869(19) 0.0294(15) Uani 1.0 4 d .
C28 C 0.3901(6) 0.7799(5) 0.3320(2) 0.0335(16) Uani 1.0 4 d .
C29 C 0.2388(6) 0.7016(5) 0.3935(2) 0.0341(16) Uani 1.0 4 d .
C30 C 0.0531(5) 0.8501(6) 0.3933(2) 0.0359(17) Uani 1.0 4 d .
C31 C 0.3616(6) 1.0346(6) 0.4872(2) 0.0382(18) Uani 1.0 4 d .
C32 C 0.1591(6) 0.9650(7) 0.4763(3) 0.045(2) Uani 1.0 4 d .
C33 C 0.3242(9) 0.8336(7) 0.4913(3) 0.057(3) Uani 1.0 4 d .
C34 C 0.9163(5) 0.5818(5) 0.40825(17) 0.0202(13) Uani 1.0 4 d .
C35 C 1.0098(5) 0.5377(5) 0.42246(18) 0.0215(13) Uani 1.0 4 d .
C36 C 1.0659(5) 0.5712(5) 0.45709(19) 0.0283(14) Uani 1.0 4 d .
C37 C 1.0304(5) 0.6469(5) 0.47860(18) 0.0265(14) Uani 1.0 4 d .
C38 C 0.9386(5) 0.6909(5) 0.46470(17) 0.0234(13) Uani 1.0 4 d .
C39 C 0.8836(5) 0.6588(5) 0.43019(18) 0.0217(13) Uani 1.0 4 d .
C40 C 1.1656(6) 0.5241(6) 0.4715(3) 0.0413(18) Uani 1.0 4 d .
C41 C 0.8987(6) 0.7752(6) 0.4863(2) 0.0375(18) Uani 1.0 4 d .
C42 C 0.8840(5) 0.4413(5) 0.35303(18) 0.0205(12) Uani 1.0 4 d .
C43 C 0.9086(5) 0.4141(5) 0.31562(17) 0.0199(12) Uani 1.0 4 d .
C44 C 0.9288(5) 0.3183(5) 0.30609(19) 0.0230(13) Uani 1.0 4 d .
C45 C 0.9222(5) 0.2442(5) 0.3328(2) 0.0260(14) Uani 1.0 4 d .
C46 C 0.8956(5) 0.2677(5) 0.36989(19) 0.0231(13) Uani 1.0 4 d .
C47 C 0.8781(5) 0.3642(5) 0.37982(18) 0.0209(12) Uani 1.0 4 d .
C48 C 0.9579(6) 0.2928(5) 0.2664(2) 0.0316(15) Uani 1.0 4 d .
C49 C 0.8860(5) 0.1863(5) 0.3984(2) 0.0279(14) Uani 1.0 4 d .
C50 C 0.8863(5) 0.6359(5) 0.33641(17) 0.0196(12) Uani 1.0 4 d .
C51 C 0.8268(5) 0.7209(5) 0.32832(17) 0.0199(12) Uani 1.0 4 d .
C52 C 0.8592(5) 0.7970(5) 0.30605(17) 0.0204(12) Uani 1.0 4 d .
C53 C 0.9528(5) 0.7908(5) 0.28930(16) 0.0202(12) Uani 1.0 4 d .
C54 C 1.0119(5) 0.7091(5) 0.29696(16) 0.0200(12) Uani 1.0 4 d .
C55 C 0.9803(5) 0.6341(5) 0.32042(16) 0.0194(12) Uani 1.0 4 d .
C56 C 0.7984(5) 0.8895(5) 0.30054(18) 0.0235(13) Uani 1.0 4 d .
C57 C 1.1091(5) 0.6966(5) 0.27832(18) 0.0243(13) Uani 1.0 4 d .
C58 C 0.7286(5) 0.5470(4) 0.36795(18) 0.0205(13) Uani 1.0 4 d .
C59 C 0.6821(5) 0.5352(5) 0.40225(19) 0.0222(13) Uani 1.0 4 d .
C60 C 0.5758(5) 0.5217(5) 0.40205(19) 0.0247(13) Uani 1.0 4 d .
C61 C 0.5142(5) 0.5169(5) 0.36712(19) 0.0251(14) Uani 1.0 4 d .
C62 C 0.5585(5) 0.5273(5) 0.33207(18) 0.0226(13) Uani 1.0 4 d .
C63 C 0.6635(5) 0.5426(5) 0.33263(18) 0.0213(13) Uani 1.0 4 d .
C64 C 0.5311(6) 0.5061(6) 0.4397(3) 0.0369(17) Uiso 1.0 4 d .
C65 C 0.4926(5) 0.5135(5) 0.2947(2) 0.0284(14) Uani 1.0 4 d .
B1 B 0.8533(5) 0.5510(5) 0.3661(2) 0.0184(14) Uani 1.0 4 d .
H1 H 0.3463 1.0465 0.4034 0.0248 Uiso 1.0 4 calc R
H31C H 0.3332 1.0982 0.4789 0.0458 Uiso 1.0 4 calc R
H5 H 0.4551 0.7699 0.4335 0.0286 Uiso 1.0 4 calc R
H6 H 0.6305 0.7412 0.4361 0.0322 Uiso 1.0 4 calc R
H7 H 0.7389 0.8594 0.4134 0.0323 Uiso 1.0 4 calc R
H8 H 0.6717 1.0074 0.3898 0.0287 Uiso 1.0 4 calc R
H10 H 0.5612 1.0392 0.3147 0.0357 Uiso 1.0 4 calc R
H11 H 0.6592 1.1457 0.2797 0.0468 Uiso 1.0 4 calc R
H12 H 0.6992 1.3002 0.3039 0.0480 Uiso 1.0 4 calc R
H13 H 0.6451 1.3514 0.3629 0.0433 Uiso 1.0 4 calc R
H14 H 0.5437 1.2486 0.3974 0.0337 Uiso 1.0 4 calc R
H16 H 0.3764 1.2092 0.3239 0.0309 Uiso 1.0 4 calc R
H17 H 0.2730 1.3418 0.3064 0.0384 Uiso 1.0 4 calc R
H18 H 0.1488 1.3933 0.3458 0.0444 Uiso 1.0 4 calc R
H19 H 0.1285 1.3079 0.4036 0.0381 Uiso 1.0 4 calc R
H20 H 0.2285 1.1741 0.4208 0.0342 Uiso 1.0 4 calc R
H26A H 0.0332 1.0055 0.3235 0.0370 Uiso 1.0 4 calc R
H26B H 0.1312 1.0729 0.3196 0.0370 Uiso 1.0 4 calc R
H26C H 0.0838 1.0648 0.3607 0.0370 Uiso 1.0 4 calc R
H27A H 0.3736 0.9988 0.3062 0.0352 Uiso 1.0 4 calc R
H27B H 0.2610 1.0412 0.2944 0.0352 Uiso 1.0 4 calc R
H27C H 0.2965 0.9432 0.2745 0.0352 Uiso 1.0 4 calc R
H28A H 0.3777 0.7654 0.3040 0.0403 Uiso 1.0 4 calc R
H28B H 0.4003 0.7189 0.3467 0.0403 Uiso 1.0 4 calc R
H28C H 0.4515 0.8206 0.3368 0.0403 Uiso 1.0 4 calc R
H29A H 0.2277 0.6503 0.3737 0.0409 Uiso 1.0 4 calc R
H29B H 0.1855 0.6979 0.4114 0.0409 Uiso 1.0 4 calc R
H29C H 0.3062 0.6930 0.4082 0.0409 Uiso 1.0 4 calc R
H30A H -0.0006 0.8225 0.3746 0.0430 Uiso 1.0 4 calc R
H30B H 0.0296 0.9124 0.4031 0.0430 Uiso 1.0 4 calc R
H30C H 0.0682 0.8050 0.4152 0.0430 Uiso 1.0 4 calc R
H31A H 0.4325 1.0300 0.4806 0.0458 Uiso 1.0 4 calc R
H31B H 0.3603 1.0273 0.5155 0.0458 Uiso 1.0 4 calc R
H32A H 0.1142 0.9087 0.4703 0.0545 Uiso 1.0 4 calc R
H32B H 0.1307 1.0219 0.4618 0.0545 Uiso 1.0 4 calc R
H32C H 0.1639 0.9784 0.5044 0.0545 Uiso 1.0 4 calc R
H33A H 0.3255 0.8501 0.5191 0.0686 Uiso 1.0 4 calc R
H33B H 0.3928 0.8131 0.4856 0.0686 Uiso 1.0 4 calc R
H33C H 0.2755 0.7804 0.4850 0.0686 Uiso 1.0 4 calc R
H35 H 1.0354 0.4848 0.4085 0.0258 Uiso 1.0 4 calc R
H37 H 1.0678 0.6681 0.5022 0.0318 Uiso 1.0 4 calc R
H39 H 0.8213 0.6908 0.4213 0.0261 Uiso 1.0 4 calc R
H43 H 0.9114 0.4630 0.2962 0.0238 Uiso 1.0 4 calc R
H45 H 0.9355 0.1787 0.3261 0.0312 Uiso 1.0 4 calc R
H47 H 0.8616 0.3786 0.4055 0.0250 Uiso 1.0 4 calc R
H51 H 0.7623 0.7260 0.3385 0.0239 Uiso 1.0 4 calc R
H53 H 0.9744 0.8416 0.2732 0.0243 Uiso 1.0 4 calc R
H55 H 1.0244 0.5797 0.3257 0.0232 Uiso 1.0 4 calc R
H59 H 0.7235 0.5363 0.4266 0.0267 Uiso 1.0 4 calc R
H61 H 0.4425 0.5067 0.3669 0.0301 Uiso 1.0 4 calc R
H63 H 0.6923 0.5504 0.3085 0.0256 Uiso 1.0 4 calc R

loop_
_atom_site_aniso_label
_atom_site_aniso_U_11
_atom_site_aniso_U_22
_atom_site_aniso_U_33
_atom_site_aniso_U_12
_atom_site_aniso_U_13
_atom_site_aniso_U_23
Ir1 0.01909(11) 0.01637(12) 0.01997(12) -0.00038(9) 0.00524(8) 0.00031(9)
P1 0.0309(9) 0.0310(10) 0.0201(8) -0.0008(8) 0.0074(7) -0.0012(7)
F4 0.078(4) 0.031(3) 0.106(5) -0.008(3) 0.051(4) -0.019(3)
F5 0.037(3) 0.042(3) 0.043(3) 0.0076(19) 0.010(2) -0.007(2)
F7 0.059(3) 0.038(3) 0.038(3) -0.003(3) 0.024(3) -0.004(2)
F8 0.051(3) 0.037(3) 0.035(3) 0.003(2) -0.004(2) -0.0109(19)
F9 0.039(3) 0.058(3) 0.041(3) 0.021(3) 0.008(2) -0.014(3)
F10 0.058(3) 0.030(3) 0.066(4) -0.022(3) -0.019(3) 0.016(3)
F11 0.037(3) 0.032(3) 0.037(3) 0.0119(18) 0.0001(19) 0.0059(18)
F12 0.055(3) 0.029(3) 0.052(3) 0.010(2) 0.028(3) 0.016(2)
F13 0.044(3) 0.035(3) 0.036(3) 0.0139(19) 0.0073(19) 0.0136(18)
F14 0.039(3) 0.026(3) 0.045(3) 0.0128(18) 0.018(2) 0.0060(18)
F15 0.046(3) 0.024(3) 0.078(4) 0.001(2) -0.013(3) -0.017(3)
F16 0.031(2) 0.058(3) 0.031(3) -0.003(2) 0.0110(18) -0.020(2)
F17 0.0214(19) 0.045(3) 0.035(3) 0.0034(17) 0.0064(17) 0.0053(19)
F18 0.033(2) 0.033(3) 0.049(3) -0.0034(18) 0.018(2) 0.010(2)
F20 0.256(11) 0.066(5) 0.106(6) 0.021(6) 0.133(7) 0.030(4)
F21 0.104(5) 0.154(7) 0.050(4) -0.063(5) 0.046(4) -0.031(4)
F22 0.047(3) 0.064(4) 0.027(3) -0.021(3) -0.007(2) 0.005(2)
F23 0.041(3) 0.062(4) 0.063(4) 0.028(3) -0.018(3) -0.026(3)
F24 0.049(3) 0.026(3) 0.043(3) -0.0141(19) -0.005(2) -0.0107(19)
C1 0.020(3) 0.016(3) 0.027(3) -0.003(3) 0.007(3) -0.004(3)
C2 0.018(3) 0.015(3) 0.023(3) -0.005(3) 0.005(3) -0.002(3)
C3 0.018(3) 0.017(3) 0.024(3) -0.001(3) 0.003(3) -0.000(3)
C4 0.027(3) 0.016(3) 0.020(3) 0.004(3) 0.007(3) -0.003(3)
C5 0.030(4) 0.016(3) 0.026(3) -0.001(3) -0.000(3) 0.001(3)
C6 0.032(4) 0.018(4) 0.031(4) 0.009(3) 0.002(3) 0.008(3)
C7 0.025(3) 0.022(4) 0.034(4) 0.010(3) 0.005(3) 0.000(3)
C8 0.024(3) 0.024(4) 0.024(3) -0.000(3) 0.002(3) -0.000(3)
C9 0.017(3) 0.022(4) 0.028(4) -0.003(3) 0.002(3) 0.004(3)
C10 0.018(3) 0.037(4) 0.035(4) -0.002(3) 0.004(3) 0.003(3)
C11 0.027(4) 0.053(5) 0.038(4) 0.009(4) 0.009(3) 0.023(4)
C12 0.021(4) 0.037(5) 0.063(6) -0.004(3) 0.006(4) 0.024(4)
C13 0.021(4) 0.025(4) 0.062(5) -0.003(3) 0.004(4) 0.016(4)
C14 0.020(3) 0.020(4) 0.043(4) 0.004(3) -0.003(3) -0.001(3)
C15 0.015(3) 0.015(3) 0.048(4) 0.001(3) 0.005(3) -0.007(3)
C16 0.027(3) 0.023(4) 0.027(4) 0.000(3) 0.001(3) -0.001(3)
C17 0.027(4) 0.029(4) 0.039(4) 0.005(3) -0.000(3) 0.007(3)
C18 0.029(4) 0.024(4) 0.055(5) 0.007(3) -0.008(4) -0.001(4)
C19 0.023(3) 0.024(4) 0.048(5) 0.009(3) 0.006(3) -0.007(3)
C20 0.027(4) 0.024(4) 0.034(4) -0.002(3) 0.001(3) -0.002(3)
C21 0.019(3) 0.019(3) 0.022(3) 0.002(3) 0.001(3) -0.002(3)
C22 0.025(3) 0.015(3) 0.020(3) -0.003(3) -0.002(3) -0.001(3)
C23 0.026(3) 0.018(3) 0.021(3) -0.006(3) 0.004(3) -0.006(3)
C24 0.028(3) 0.016(3) 0.023(3) -0.008(3) -0.002(3) 0.000(3)
C25 0.024(3) 0.026(4) 0.024(3) -0.008(3) 0.004(3) -0.001(3)
C26 0.028(4) 0.027(4) 0.037(4) 0.007(3) 0.001(3) -0.004(3)
C27 0.038(4) 0.024(4) 0.027(4) -0.006(3) 0.005(3) 0.003(3)
C28 0.037(4) 0.028(4) 0.036(4) -0.002(3) 0.009(4) -0.018(3)
C29 0.047(5) 0.022(4) 0.032(4) -0.008(3) 0.002(4) 0.004(3)
C30 0.026(4) 0.049(5) 0.034(4) -0.011(4) 0.011(3) -0.003(4)
C31 0.035(4) 0.053(5) 0.026(4) -0.002(4) 0.002(3) -0.007(4)
C32 0.039(5) 0.064(6) 0.036(4) -0.013(4) 0.018(4) -0.024(4)
C33 0.099(8) 0.043(5) 0.032(5) 0.011(5) 0.019(5) 0.018(4)
C34 0.015(3) 0.021(4) 0.026(3) 0.002(3) 0.011(3) 0.005(3)
C35 0.020(3) 0.015(3) 0.030(4) 0.003(3) 0.005(3) 0.001(3)
C36 0.025(3) 0.030(4) 0.030(4) 0.001(3) 0.003(3) 0.011(3)
C37 0.028(4) 0.032(4) 0.018(3) -0.006(3) -0.003(3) 0.005(3)
C38 0.025(3) 0.025(4) 0.020(3) -0.003(3) 0.004(3) -0.002(3)
C39 0.014(3) 0.025(4) 0.027(3) 0.005(3) 0.005(3) 0.000(3)
C40 0.043(5) 0.035(5) 0.044(5) 0.004(4) -0.007(4) 0.011(4)
C41 0.036(4) 0.052(5) 0.025(4) 0.004(4) 0.005(3) -0.013(4)
C42 0.015(3) 0.017(3) 0.030(3) -0.002(3) 0.004(3) -0.003(3)
C43 0.021(3) 0.017(3) 0.022(3) -0.000(3) 0.002(3) -0.003(3)
C44 0.015(3) 0.022(4) 0.031(4) 0.003(3) 0.002(3) -0.004(3)
C45 0.022(3) 0.018(4) 0.038(4) 0.003(3) -0.001(3) -0.002(3)
C46 0.017(3) 0.020(4) 0.034(4) 0.000(3) 0.006(3) 0.005(3)
C47 0.022(3) 0.017(3) 0.024(3) 0.001(3) 0.002(3) -0.003(3)
C48 0.032(4) 0.026(4) 0.037(4) 0.006(3) 0.004(3) -0.004(3)
C49 0.028(4) 0.020(4) 0.036(4) -0.000(3) 0.005(3) -0.000(3)
C50 0.016(3) 0.020(3) 0.023(3) -0.001(3) 0.003(3) -0.003(3)
C51 0.018(3) 0.022(4) 0.019(3) 0.001(3) 0.002(3) -0.001(3)
C52 0.023(3) 0.018(3) 0.019(3) 0.005(3) -0.002(3) -0.001(3)
C53 0.026(3) 0.017(3) 0.016(3) -0.005(3) -0.001(3) 0.002(3)
C54 0.020(3) 0.022(3) 0.018(3) -0.002(3) 0.000(3) -0.004(3)
C55 0.023(3) 0.015(3) 0.020(3) -0.002(3) 0.004(3) -0.002(3)
C56 0.026(3) 0.017(3) 0.027(4) 0.004(3) 0.001(3) 0.003(3)
C57 0.028(3) 0.020(3) 0.025(3) 0.000(3) 0.004(3) -0.003(3)
C58 0.022(3) 0.011(3) 0.030(4) 0.001(3) 0.008(3) -0.004(3)
C59 0.020(3) 0.019(3) 0.029(4) 0.001(3) 0.006(3) -0.000(3)
C60 0.019(3) 0.023(4) 0.032(4) 0.001(3) 0.006(3) 0.000(3)
C61 0.018(3) 0.022(4) 0.035(4) 0.002(3) 0.005(3) -0.002(3)
C62 0.023(3) 0.016(3) 0.028(4) 0.001(3) -0.002(3) 0.002(3)
C63 0.020(3) 0.020(3) 0.024(3) 0.002(3) 0.000(3) -0.003(3)
C65 0.026(4) 0.019(4) 0.039(4) 0.001(3) 0.001(3) -0.003(3)
B1 0.017(3) 0.013(4) 0.027(4) 0.003(3) 0.009(3) -0.001(3)

loop_
_atom_type_symbol
_atom_type_description
_atom_type_scat_dispersion_real
_atom_type_scat_dispersion_imag
_atom_type_scat_source
H H 0.0000 0.0000
;
International Tables for Crystallography
(1992, Vol. C, Table 6.1.1.4)
;
F F 0.0171 0.0103
;
International Tables for Crystallography
(1992, Vol. C, Tables 4.2.6.8 and 6.1.1.4)
;
Ir Ir -1.4442 7.9887
;
International Tables for Crystallography
(1992, Vol. C, Tables 4.2.6.8 and 6.1.1.4)
;
P P 0.1023 0.0942
;
International Tables for Crystallography
(1992, Vol. C, Tables 4.2.6.8 and 6.1.1.4)
;
C C 0.0033 0.0016
;
International Tables for Crystallography
(1992, Vol. C, Tables 4.2.6.8 and 6.1.1.4)
;
B B 0.0013 0.0007
;
International Tables for Crystallography
(1992, Vol. C, Tables 4.2.6.8 and 6.1.1.4)
;

loop_
_geom_angle_atom_site_label_1
_geom_angle_atom_site_label_2
_geom_angle_atom_site_label_3
_geom_angle
_geom_angle_publ_flag
P1 Ir1 C1 99.20(16) yes
P1 Ir1 C4 88.29(17) yes
P1 Ir1 C21 124.48(16) yes
P1 Ir1 C22 161.66(16) yes
P1 Ir1 C23 144.00(17) yes
P1 Ir1 C24 108.35(18) yes
P1 Ir1 C25 100.98(17) yes
C1 Ir1 C4 77.0(3) yes
C1 Ir1 C21 98.5(2) yes
C1 Ir1 C22 89.4(2) yes
C1 Ir1 C23 115.4(3) yes
C1 Ir1 C24 152.2(3) yes
C1 Ir1 C25 132.9(3) yes
C4 Ir1 C21 147.1(3) yes
C4 Ir1 C22 109.5(3) yes
C4 Ir1 C23 90.0(3) yes
C4 Ir1 C24 106.8(3) yes
C4 Ir1 C25 145.2(3) yes
C21 Ir1 C22 37.5(3) yes
C21 Ir1 C23 62.0(3) yes
C21 Ir1 C24 62.9(3) yes
C21 Ir1 C25 36.1(3) yes
C22 Ir1 C23 36.5(3) yes
C22 Ir1 C24 63.2(3) yes
C22 Ir1 C25 61.9(3) yes
C23 Ir1 C24 38.7(3) yes
C23 Ir1 C25 62.9(3) yes
C24 Ir1 C25 38.4(3) yes
Ir1 P1 C31 113.3(3) yes
Ir1 P1 C32 116.8(3) yes
Ir1 P1 C33 118.0(3) yes
C31 P1 C32 101.7(4) yes
C31 P1 C33 101.8(4) yes
C32 P1 C33 103.0(5) yes
F2 F1 F25 93.6(7) yes
F2 F1 C40 50.9(6) yes
F25 F1 C40 50.2(6) yes
F1 F2 F26 103.2(13) yes
F1 F2 C40 51.0(6) yes
F26 F2 C40 62.1(13) yes
F25 F3 F26 90.9(10) yes
F25 F3 C40 46.9(6) yes
F26 F3 C40 54.7(9) yes
F28 F6 C41 74.3(13) yes
F27 F19 C64 69.4(10) yes
F27 F20 C64 48.4(7) yes
F1 F25 F3 99.3(7) yes
F1 F25 C40 53.9(7) yes
F3 F25 C40 51.7(6) yes
F2 F26 F3 148.4(19) yes
F2 F26 C40 79.8(14) yes
F3 F26 C40 68.6(10) yes
F19 F27 F20 108.6(11) yes
F19 F27 C64 70.9(10) yes
F20 F27 C64 44.2(6) yes
F6 F28 C41 78.2(14) yes
Ir1 C1 C2 102.7(4) yes
Ir1 C1 C15 121.2(4) yes
C2 C1 C15 129.9(6) yes
C1 C2 C3 119.2(6) yes
C1 C2 C9 122.5(6) yes
C3 C2 C9 118.4(5) yes
C2 C3 C4 118.3(5) yes
C2 C3 C8 121.6(6) yes
C4 C3 C8 120.1(6) yes
Ir1 C4 C3 115.4(4) yes
Ir1 C4 C5 125.7(5) yes
C3 C4 C5 118.1(6) yes
C4 C5 C6 121.5(6) yes
C5 C6 C7 119.9(6) yes
C6 C7 C8 119.9(6) yes
C3 C8 C7 120.5(6) yes
C2 C9 C10 119.5(6) yes
C2 C9 C14 120.9(6) yes
C10 C9 C14 119.6(6) yes
C9 C10 C11 119.2(7) yes
C10 C11 C12 120.0(8) yes
C11 C12 C13 121.1(8) yes
C12 C13 C14 119.6(7) yes
C9 C14 C13 120.5(7) yes
C1 C15 C16 124.3(6) yes
C1 C15 C20 119.3(6) yes
C16 C15 C20 116.4(6) yes
C15 C16 C17 121.2(7) yes
C16 C17 C18 121.1(7) yes
C17 C18 C19 118.6(7) yes
C18 C19 C20 120.5(7) yes
C15 C20 C19 122.1(7) yes
Ir1 C21 C22 70.1(3) yes
Ir1 C21 C25 71.1(4) yes
Ir1 C21 C26 129.9(5) yes
C22 C21 C25 108.0(5) yes
C22 C21 C26 124.5(6) yes
C25 C21 C26 127.1(6) yes
Ir1 C22 C21 72.3(4) yes
Ir1 C22 C23 70.2(4) yes
Ir1 C22 C27 129.8(5) yes
C21 C22 C23 108.3(6) yes
C21 C22 C27 124.6(6) yes
C23 C22 C27 126.5(6) yes
Ir1 C23 C22 73.3(4) yes
Ir1 C23 C24 67.4(4) yes
Ir1 C23 C28 126.1(5) yes
C22 C23 C24 108.0(6) yes
C22 C23 C28 125.8(6) yes
C24 C23 C28 126.1(6) yes
Ir1 C24 C23 73.9(4) yes
Ir1 C24 C25 75.8(4) yes
Ir1 C24 C29 127.1(5) yes
C23 C24 C25 107.9(6) yes
C23 C24 C29 126.5(6) yes
C25 C24 C29 124.2(6) yes
Ir1 C25 C21 72.8(4) yes
Ir1 C25 C24 65.8(4) yes
Ir1 C25 C30 130.5(5) yes
C21 C25 C24 107.4(6) yes
C21 C25 C30 126.7(6) yes
C24 C25 C30 125.7(6) yes
C35 C34 C39 116.4(5) yes
C35 C34 B1 122.3(6) yes
C39 C34 B1 121.1(5) yes
C34 C35 C36 120.9(6) yes
C35 C36 C37 121.3(6) yes
C35 C36 C40 120.1(7) yes
C37 C36 C40 118.6(6) yes
C36 C37 C38 118.1(6) yes
C37 C38 C39 120.7(6) yes
C37 C38 C41 120.0(6) yes
C39 C38 C41 119.2(6) yes
C34 C39 C38 122.6(6) yes
F1 C40 F2 78.1(7) yes
F1 C40 F3 139.5(8) yes
F1 C40 F25 75.9(8) yes
F1 C40 F26 107.4(11) yes
F1 C40 C36 110.9(7) yes
F2 C40 F3 94.8(8) yes
F2 C40 F25 133.7(9) yes
F2 C40 F26 38.1(9) yes
F2 C40 C36 111.0(7) yes
F3 C40 F25 81.4(8) yes
F3 C40 F26 56.7(9) yes
F3 C40 C36 108.8(7) yes
F25 C40 F26 119.2(10) yes
F25 C40 C36 113.8(8) yes
F26 C40 C36 120.0(10) yes
F4 C41 F5 103.8(6) yes
F4 C41 F6 115.3(7) yes
F4 C41 F28 89.5(8) yes
F4 C41 C38 111.7(7) yes
F5 C41 F6 100.5(7) yes
F5 C41 F28 118.0(9) yes
F5 C41 C38 113.2(7) yes
F6 C41 F28 27.5(7) yes
F6 C41 C38 111.6(7) yes
F28 C41 C38 116.9(8) yes
C43 C42 C47 115.4(6) yes
C43 C42 B1 125.6(6) yes
C47 C42 B1 118.8(6) yes
C42 C43 C44 122.3(6) yes
C43 C44 C45 121.1(6) yes
C43 C44 C48 120.7(6) yes
C45 C44 C48 118.3(6) yes
C44 C45 C46 118.4(6) yes
C45 C46 C47 120.5(6) yes
C45 C46 C49 118.0(6) yes
C47 C46 C49 121.5(6) yes
C42 C47 C46 122.2(6) yes
F7 C48 F8 105.7(6) yes
F7 C48 F9 106.6(6) yes
F7 C48 C44 112.9(6) yes
F8 C48 F9 105.9(6) yes
F8 C48 C44 112.9(6) yes
F9 C48 C44 112.3(6) yes
F10 C49 F11 105.5(6) yes
F10 C49 F12 106.3(6) yes
F10 C49 C46 111.8(6) yes
F11 C49 F12 105.7(6) yes
F11 C49 C46 113.7(6) yes
F12 C49 C46 113.2(6) yes
C51 C50 C55 115.3(6) yes
C51 C50 B1 122.3(5) yes
C55 C50 B1 122.1(5) yes
C50 C51 C52 122.4(6) yes
C51 C52 C53 120.5(6) yes
C51 C52 C56 121.2(6) yes
C53 C52 C56 118.2(6) yes
C52 C53 C54 118.0(6) yes
C53 C54 C55 121.3(6) yes
C53 C54 C57 120.1(6) yes
C55 C54 C57 118.6(6) yes
C50 C55 C54 122.5(6) yes
F13 C56 F14 105.7(5) yes
F13 C56 F15 105.5(5) yes
F13 C56 C52 111.8(5) yes
F14 C56 F15 107.4(6) yes
F14 C56 C52 113.3(6) yes
F15 C56 C52 112.6(5) yes
F16 C57 F17 105.6(5) yes
F16 C57 F18 106.2(5) yes
F16 C57 C54 111.6(5) yes
F17 C57 F18 106.1(5) yes
F17 C57 C54 113.5(5) yes
F18 C57 C54 113.2(6) yes
C59 C58 C63 116.4(6) yes
C59 C58 B1 124.0(6) yes
C63 C58 B1 119.1(6) yes
C58 C59 C60 122.1(6) yes
C59 C60 C61 120.3(6) yes
C59 C60 C64 119.5(6) yes
C61 C60 C64 120.1(6) yes
C60 C61 C62 119.2(6) yes
C61 C62 C63 120.0(6) yes
C61 C62 C65 118.5(6) yes
C63 C62 C65 121.3(6) yes
C58 C63 C62 122.0(6) yes
F19 C64 F20 120.0(9) yes
F19 C64 F21 92.6(7) yes
F19 C64 F27 39.7(8) yes
F19 C64 C60 112.1(7) yes
F20 C64 F21 101.5(7) yes
F20 C64 F27 87.4(9) yes
F20 C64 C60 114.6(8) yes
F21 C64 F27 123.3(9) yes
F21 C64 C60 113.1(7) yes
F27 C64 C60 113.0(8) yes
F22 C65 F23 105.7(6) yes
F22 C65 F24 104.6(6) yes
F22 C65 C62 113.6(6) yes
F23 C65 F24 106.2(6) yes
F23 C65 C62 113.3(6) yes
F24 C65 C62 112.6(6) yes
C34 B1 C42 111.3(5) yes
C34 B1 C50 102.9(5) yes
C34 B1 C58 112.8(5) yes
C42 B1 C50 113.4(5) yes
C42 B1 C58 104.7(5) yes
C50 B1 C58 112.0(5) yes
P1 Ir1 H1 83.384 no
C1 Ir1 H1 16.037 no
C4 Ir1 H1 79.088 no
C21 Ir1 H1 105.601 no
C22 Ir1 H1 103.772 no
C23 Ir1 H1 131.449 no
C24 Ir1 H1 166.729 no
C25 Ir1 H1 134.928 no
Ir1 C1 H1 29.349 no
C2 C1 H1 115.029 no
C15 C1 H1 115.033 no
C4 C5 H5 119.254 no
C6 C5 H5 119.259 no
C5 C6 H6 120.053 no
C7 C6 H6 120.060 no
C6 C7 H7 120.033 no
C8 C7 H7 120.028 no
C3 C8 H8 119.748 no
C7 C8 H8 119.751 no
C9 C10 H10 120.397 no
C11 C10 H10 120.385 no
C10 C11 H11 120.025 no
C12 C11 H11 120.013 no
C11 C12 H12 119.482 no
C13 C12 H12 119.464 no
C12 C13 H13 120.188 no
C14 C13 H13 120.188 no
C9 C14 H14 119.742 no
C13 C14 H14 119.731 no
C15 C16 H16 119.388 no
C17 C16 H16 119.402 no
C16 C17 H17 119.440 no
C18 C17 H17 119.427 no
C17 C18 H18 120.699 no
C19 C18 H18 120.675 no
C18 C19 H19 119.747 no
C20 C19 H19 119.767 no
C15 C20 H20 118.955 no
C19 C20 H20 118.937 no
C21 C26 H26A 109.468 no
C21 C26 H26B 109.464 no
C21 C26 H26C 109.478 no
H26A C26 H26B 109.473 no
H26A C26 H26C 109.470 no
H26B C26 H26C 109.475 no
C22 C27 H27A 109.477 no
C22 C27 H27B 109.484 no
C22 C27 H27C 109.465 no
H27A C27 H27B 109.472 no
H27A C27 H27C 109.476 no
H27B C27 H27C 109.453 no
C23 C28 H28A 109.474 no
C23 C28 H28B 109.472 no
C23 C28 H28C 109.468 no
H28A C28 H28B 109.471 no
H28A C28 H28C 109.467 no
H28B C28 H28C 109.474 no
C24 C29 H29A 109.467 no
C24 C29 H29B 109.473 no
C24 C29 H29C 109.471 no
H29A C29 H29B 109.471 no
H29A C29 H29C 109.472 no
H29B C29 H29C 109.473 no
C25 C30 H30A 109.462 no
C25 C30 H30B 109.468 no
C25 C30 H30C 109.463 no
H30A C30 H30B 109.483 no
H30A C30 H30C 109.471 no
H30B C30 H30C 109.479 no
P1 C31 H31C 109.480 no
P1 C31 H31A 109.469 no
P1 C31 H31B 109.457 no
H31C C31 H31A 109.485 no
H31C C31 H31B 109.458 no
H31A C31 H31B 109.478 no
P1 C32 H32A 109.466 no
P1 C32 H32B 109.457 no
P1 C32 H32C 109.468 no
H32A C32 H32B 109.473 no
H32A C32 H32C 109.478 no
H32B C32 H32C 109.486 no
P1 C33 H33A 109.475 no
P1 C33 H33B 109.470 no
P1 C33 H33C 109.479 no
H33A C33 H33B 109.474 no
H33A C33 H33C 109.464 no
H33B C33 H33C 109.466 no
C34 C35 H35 119.571 no
C36 C35 H35 119.572 no
C36 C37 H37 120.953 no
C38 C37 H37 120.945 no
C34 C39 H39 118.709 no
C38 C39 H39 118.692 no
C42 C43 H43 118.872 no
C44 C43 H43 118.851 no
C44 C45 H45 120.770 no
C46 C45 H45 120.792 no
C42 C47 H47 118.888 no
C46 C47 H47 118.894 no
C50 C51 H51 118.811 no
C52 C51 H51 118.800 no
C52 C53 H53 121.024 no
C54 C53 H53 121.025 no
C50 C55 H55 118.765 no
C54 C55 H55 118.729 no
C58 C59 H59 118.957 no
C60 C59 H59 118.980 no
C60 C61 H61 120.405 no
C62 C61 H61 120.415 no
C58 C63 H63 119.004 no
C62 C63 H63 119.006 no
Ir1 H1 C1 134.614 no

loop_
_geom_bond_atom_site_label_1
_geom_bond_atom_site_label_2
_geom_bond_distance
_geom_bond_publ_flag
Ir1 P1 2.2957(19) yes
Ir1 C1 2.448(6) yes
Ir1 C4 2.061(6) yes
Ir1 C21 2.291(6) yes
Ir1 C22 2.261(6) yes
Ir1 C23 2.221(6) yes
Ir1 C24 2.135(6) yes
Ir1 C25 2.269(6) yes
P1 C31 1.818(8) yes
P1 C32 1.809(8) yes
P1 C33 1.801(9) yes
F1 F2 1.733(14) yes
F1 F25 1.652(15) yes
F1 C40 1.376(13) yes
F2 F26 0.862(19) yes
F2 C40 1.375(12) yes
F3 F25 1.774(15) yes
F3 F26 1.265(19) yes
F3 C40 1.408(13) yes
F4 C41 1.350(10) yes
F5 C41 1.328(9) yes
F6 F28 0.634(16) yes
F6 C41 1.343(11) yes
F7 C48 1.347(9) yes
F8 C48 1.352(8) yes
F9 C48 1.342(9) yes
F10 C49 1.347(8) yes
F11 C49 1.333(8) yes
F12 C49 1.347(9) yes
F13 C56 1.359(8) yes
F14 C56 1.335(8) yes
F15 C56 1.337(8) yes
F16 C57 1.346(8) yes
F17 C57 1.334(7) yes
F18 C57 1.343(8) yes
F19 F27 0.910(17) yes
F19 C64 1.346(12) yes
F20 F27 1.781(16) yes
F20 C64 1.243(11) yes
F21 C64 1.327(10) yes
F22 C65 1.354(9) yes
F23 C65 1.332(9) yes
F24 C65 1.329(8) yes
F25 C40 1.309(14) yes
F26 C40 1.234(18) yes
F27 C64 1.333(15) yes
F28 C41 1.320(14) yes
C1 C2 1.373(9) yes
C1 C15 1.467(9) yes
C2 C3 1.468(8) yes
C2 C9 1.485(9) yes
C3 C4 1.414(9) yes
C3 C8 1.398(9) yes
C4 C5 1.396(9) yes
C5 C6 1.386(9) yes
C6 C7 1.392(10) yes
C7 C8 1.382(9) yes
C9 C10 1.409(10) yes
C9 C14 1.383(9) yes
C10 C11 1.399(11) yes
C11 C12 1.377(12) yes
C12 C13 1.377(12) yes
C13 C14 1.392(11) yes
C15 C16 1.401(10) yes
C15 C20 1.405(10) yes
C16 C17 1.379(10) yes
C17 C18 1.380(11) yes
C18 C19 1.388(11) yes
C19 C20 1.368(10) yes
C21 C22 1.465(9) yes
C21 C25 1.415(9) yes
C21 C26 1.504(9) yes
C22 C23 1.404(9) yes
C22 C27 1.494(10) yes
C23 C24 1.445(9) yes
C23 C28 1.499(10) yes
C24 C25 1.455(9) yes
C24 C29 1.503(10) yes
C25 C30 1.498(10) yes
C34 C35 1.410(8) yes
C34 C39 1.391(9) yes
C34 B1 1.647(9) yes
C35 C36 1.410(9) yes
C36 C37 1.383(10) yes
C36 C40 1.496(10) yes
C37 C38 1.388(9) yes
C38 C39 1.395(9) yes
C38 C41 1.497(11) yes
C42 C43 1.406(9) yes
C42 C47 1.410(9) yes
C42 B1 1.634(9) yes
C43 C44 1.388(9) yes
C44 C45 1.379(10) yes
C44 C48 1.493(10) yes
C45 C46 1.391(10) yes
C46 C47 1.393(9) yes
C46 C49 1.500(10) yes
C50 C51 1.416(9) yes
C50 C55 1.399(9) yes
C50 B1 1.636(9) yes
C51 C52 1.387(9) yes
C52 C53 1.410(9) yes
C52 C56 1.502(9) yes
C53 C54 1.373(9) yes
C54 C55 1.396(9) yes
C54 C57 1.492(9) yes
C58 C59 1.389(10) yes
C58 C63 1.412(9) yes
C58 B1 1.643(9) yes
C59 C60 1.405(9) yes
C60 C61 1.378(9) yes
C60 C64 1.487(11) yes
C61 C62 1.395(10) yes
C62 C63 1.391(9) yes
C62 C65 1.486(9) yes
Ir1 H1 1.686 no
C1 H1 0.950 no
C5 H5 0.950 no
C6 H6 0.950 no
C7 H7 0.950 no
C8 H8 0.950 no
C10 H10 0.950 no
C11 H11 0.950 no
C12 H12 0.950 no
C13 H13 0.950 no
C14 H14 0.950 no
C16 H16 0.950 no
C17 H17 0.950 no
C18 H18 0.950 no
C19 H19 0.950 no
C20 H20 0.950 no
C26 H26A 0.980 no
C26 H26B 0.980 no
C26 H26C 0.980 no
C27 H27A 0.980 no
C27 H27B 0.980 no
C27 H27C 0.980 no
C28 H28A 0.980 no
C28 H28B 0.980 no
C28 H28C 0.980 no
C29 H29A 0.980 no
C29 H29B 0.980 no
C29 H29C 0.980 no
C30 H30A 0.980 no
C30 H30B 0.980 no
C30 H30C 0.980 no
C31 H31C 0.980 no
C31 H31A 0.980 no
C31 H31B 0.980 no
C32 H32A 0.980 no
C32 H32B 0.980 no
C32 H32C 0.980 no
C33 H33A 0.980 no
C33 H33B 0.980 no
C33 H33C 0.980 no
C35 H35 0.950 no
C37 H37 0.950 no
C39 H39 0.950 no
C43 H43 0.950 no
C45 H45 0.950 no
C47 H47 0.950 no
C51 H51 0.950 no
C53 H53 0.950 no
C55 H55 0.950 no
C59 H59 0.950 no
C61 H61 0.950 no
C63 H63 0.950 no

loop_
_geom_contact_atom_site_label_1
_geom_contact_atom_site_label_2
_geom_contact_distance
_geom_contact_publ_flag
_geom_contact_site_symmetry_2
P1 C5 3.597(7) no .
F1 C35 2.844(11) no .
F1 C37 3.531(12) no .
F2 C35 2.845(11) no .
F2 C37 3.526(11) no .
F3 C37 2.719(11) no .
F4 C37 3.341(9) no .
F4 C39 3.041(8) no .
F5 C37 3.523(8) no .
F5 C39 2.861(8) no .
F6 C37 2.732(11) no .
F7 C43 2.733(8) no .
F8 C43 3.381(8) no .
F8 C45 3.017(8) no .
F9 C43 3.497(8) no .
F9 C45 2.851(9) no .
F10 C45 2.873(9) no .
F10 C47 3.491(8) no .
F11 C45 3.004(8) no .
F11 C47 3.424(8) no .
F12 C47 2.764(8) no .
F13 C51 3.484(8) no .
F13 C53 2.934(7) no .
F14 C51 2.752(7) no .
F15 C51 3.423(8) no .
F15 C53 2.960(8) no .
F16 C53 3.238(8) no .
F16 C55 3.096(7) no .
F17 C53 3.553(7) no .
F17 C55 2.815(7) no .
F18 C53 2.753(8) no .
F19 C59 3.547(11) no .
F19 C61 2.838(11) no .
F20 C59 3.086(12) no .
F20 C61 3.207(10) no .
F21 C59 2.807(10) no .
F21 C61 3.557(9) no .
F22 C63 2.763(7) no .
F23 C61 2.882(8) no .
F23 C63 3.521(8) no .
F24 C61 3.004(8) no .
F24 C63 3.333(7) no .
F25 C35 3.477(12) no .
F25 C37 2.906(13) no .
F26 C35 3.209(16) no .
F26 C37 3.253(17) no .
F27 C61 2.700(15) no .
F28 C37 2.793(15) no .
C1 C10 3.563(10) no .
C1 C14 3.166(9) no .
C1 C27 3.476(9) no .
C1 C31 3.529(10) no .
C2 C16 3.186(9) no .
C3 C6 2.786(9) no .
C3 C10 3.166(10) no .
C3 C14 3.586(9) no .
C4 C7 2.809(9) no .
C4 C28 3.221(9) no .
C4 C31 3.521(10) no .
C4 C33 3.574(11) no .
C5 C8 2.772(9) no .
C5 C23 3.582(9) no .
C5 C28 3.385(10) no .
C5 C33 3.406(12) no .
C8 C9 2.922(9) no .
C8 C10 3.234(10) no .
C9 C12 2.775(11) no .
C9 C15 3.116(9) no .
C9 C16 3.122(9) no .
C10 C13 2.787(11) no .
C11 C14 2.776(11) no .
C14 C15 3.374(9) no .
C14 C16 3.252(9) no .
C15 C18 2.819(10) no .
C16 C19 2.758(10) no .
C17 C20 2.743(10) no .
C26 C27 3.166(10) no .
C26 C30 3.219(11) no .
C27 C28 3.171(10) no .
C28 C29 3.223(11) no .
C29 C30 3.176(11) no .
C30 C32 3.426(11) no .
C34 C37 2.853(9) no .
C34 C47 3.168(9) no .
C34 C51 3.451(8) no .
C34 C55 3.290(9) no .
C34 C59 3.123(8) no .
C35 C38 2.771(9) no .
C35 C42 3.060(9) no .
C35 C47 3.208(9) no .
C35 C50 3.494(9) no .
C36 C39 2.752(9) no .
C39 C50 3.239(9) no .
C39 C58 3.190(8) no .
C39 C59 3.204(9) no .
C42 C45 2.851(9) no .
C42 C55 3.185(9) no .
C42 C59 3.525(9) no .
C42 C63 3.221(8) no .
C43 C46 2.758(9) no .
C43 C50 3.148(9) no .
C43 C55 3.163(9) no .
C44 C47 2.755(10) no .
C47 C58 3.185(8) no .
C50 C53 2.861(9) no .
C50 C63 3.180(8) no .
C51 C54 2.758(9) no .
C51 C58 3.093(9) no .
C51 C63 3.265(9) no .
C52 C55 2.759(9) no .
C58 C61 2.838(9) no .
C59 C62 2.767(9) no .
C60 C63 2.764(10) no .
F1 F19 2.937(13) no 1_655
F1 F27 2.748(16) no 1_655
F1 C19 3.543(12) no 1_645
F1 C29 3.157(12) no 1_655
F2 F5 3.045(10) no 3_766
F2 F6 3.041(12) no 3_766
F2 C19 3.384(12) no 1_645
F2 C37 3.377(12) no 3_766
F2 C38 3.174(12) no 3_766
F2 C41 3.283(13) no 3_766
F3 F21 3.427(12) no 3_766
F3 C34 3.407(12) no 3_766
F3 C35 3.564(12) no 3_766
F3 C38 3.437(12) no 3_766
F3 C39 3.328(12) no 3_766
F3 C59 3.401(11) no 3_766
F4 C7 3.504(9) no .
F4 C30 3.321(10) no 1_655
F4 C32 3.579(10) no 1_655
F4 C32 3.269(11) no 3_676
F5 F2 3.045(10) no 3_766
F5 F26 3.087(17) no 3_766
F5 C6 3.238(8) no .
F5 C7 3.327(8) no .
F5 C31 3.559(9) no 3_676
F6 F2 3.041(12) no 3_766
F6 F11 2.706(9) no 3_766
F6 F12 3.061(9) no 3_766
F6 F26 3.385(18) no 3_766
F6 C49 3.395(10) no 3_766
F7 F13 3.329(7) no 2_645
F7 F14 3.056(6) no 2_645
F7 C28 3.540(9) no 2_645
F8 F13 3.103(6) no 2_645
F8 F14 3.032(6) no 2_645
F8 F22 3.012(7) no 2_645
F8 C51 3.551(7) no 2_645
F8 C52 3.555(7) no 2_645
F8 C56 3.384(8) no 2_645
F9 F22 3.092(7) no 2_645
F9 F23 3.245(7) no 2_645
F9 C17 3.562(8) no 1_645
F10 F15 3.132(8) no 1_545
F10 C8 3.425(8) no 1_545
F10 C11 3.542(9) no 1_545
F10 C12 3.515(9) no 1_545
F10 C13 3.566(9) no 1_545
F11 F6 2.706(9) no 3_766
F11 F28 2.696(13) no 3_766
F11 C19 3.493(8) no 1_645
F11 C26 3.464(9) no 1_645
F12 F6 3.061(9) no 3_766
F12 F28 2.959(13) no 3_766
F13 F7 3.329(7) no 2_655
F13 F8 3.103(6) no 2_655
F13 F22 3.173(7) no 2_655
F13 C43 3.405(7) no 2_655
F13 C44 3.599(7) no 2_655
F13 C48 3.505(8) no 2_655
F14 F7 3.056(6) no 2_655
F14 F8 3.032(6) no 2_655
F14 C7 3.424(8) no .
F14 C8 3.282(8) no .
F14 C10 3.470(9) no .
F15 F10 3.132(8) no 1_565
F15 F22 3.330(7) no 2_655
F15 C26 3.372(8) no 1_655
F16 C10 3.177(8) no 2_645
F16 C11 3.337(8) no 2_645
F16 C16 3.452(8) no 2_645
F16 C27 3.065(9) no 2_645
F17 F23 3.211(6) no 1_655
F17 C23 3.195(7) no 1_655
F17 C24 3.208(8) no 1_655
F17 C28 3.303(8) no 1_655
F17 C29 3.238(8) no 1_655
F18 F24 2.999(6) no 2_655
F18 C21 3.565(8) no 1_655
F18 C22 3.182(7) no 1_655
F18 C23 3.243(7) no 1_655
F18 C27 3.514(8) no 1_655
F19 F1 2.937(13) no 1_455
F19 F21 3.486(11) no 3_666
F19 F25 3.046(14) no 1_455
F20 F21 3.241(11) no 3_666
F20 F25 3.533(14) no 3_766
F21 F3 3.427(12) no 3_766
F21 F19 3.486(11) no 3_666
F21 F20 3.241(11) no 3_666
F21 F21 3.467(10) no 3_666
F21 F25 3.463(13) no 3_766
F21 F26 3.501(16) no 3_766
F21 F27 3.374(14) no 3_666
F22 F8 3.012(7) no 2_655
F22 F9 3.092(7) no 2_655
F22 F13 3.173(7) no 2_645
F22 F15 3.330(7) no 2_645
F23 F9 3.245(7) no 2_655
F23 F17 3.211(6) no 1_455
F23 C28 3.251(9) no .
F24 F18 2.999(6) no 2_645
F24 C12 3.490(9) no 1_545
F24 C13 3.442(9) no 1_545
F24 C17 3.462(9) no 1_545
F24 C53 3.496(8) no 2_645
F25 F19 3.046(14) no 1_655
F25 F20 3.533(14) no 3_766
F25 F21 3.463(13) no 3_766
F25 F27 3.262(17) no 1_655
F25 C29 3.290(13) no 1_655
F25 C33 3.593(14) no 1_655
F26 F5 3.087(17) no 3_766
F26 F6 3.385(18) no 3_766
F26 F21 3.501(16) no 3_766
F26 C37 3.161(17) no 3_766
F26 C38 2.879(18) no 3_766
F26 C39 3.201(18) no 3_766
F26 C41 3.306(18) no 3_766
F27 F1 2.748(16) no 1_455
F27 F21 3.374(14) no 3_666
F27 F25 3.262(17) no 1_455
F28 F11 2.696(13) no 3_766
F28 F12 2.959(13) no 3_766
F28 C32 3.478(16) no 3_676
F28 C49 3.396(14) no 3_766
C6 F5 3.238(8) no .
C7 F4 3.504(9) no .
C7 F5 3.327(8) no .
C7 F14 3.424(8) no .
C8 F10 3.425(8) no 1_565
C8 F14 3.282(8) no .
C10 F14 3.470(9) no .
C10 F16 3.177(8) no 2_655
C11 F10 3.542(9) no 1_565
C11 F16 3.337(8) no 2_655
C12 F10 3.515(9) no 1_565
C12 F24 3.490(9) no 1_565
C12 C45 3.434(9) no 1_565
C12 C46 3.411(9) no 1_565
C13 F10 3.566(9) no 1_565
C13 F24 3.442(9) no 1_565
C13 C46 3.523(9) no 1_565
C13 C47 3.487(9) no 1_565
C13 C61 3.522(10) no 1_565
C13 C62 3.456(10) no 1_565
C16 F16 3.452(8) no 2_655
C17 F9 3.562(8) no 1_465
C17 F24 3.462(9) no 1_565
C19 F1 3.543(12) no 1_465
C19 F2 3.384(12) no 1_465
C19 F11 3.493(8) no 1_465
C21 F18 3.565(8) no 1_455
C22 F18 3.182(7) no 1_455
C23 F17 3.195(7) no 1_455
C23 F18 3.243(7) no 1_455
C24 F17 3.208(8) no 1_455
C26 F11 3.464(9) no 1_465
C26 F15 3.372(8) no 1_455
C27 F16 3.065(9) no 2_655
C27 F18 3.514(8) no 1_455
C28 F7 3.540(9) no 2_655
C28 F17 3.303(8) no 1_455
C28 F23 3.251(9) no .
C29 F1 3.157(12) no 1_455
C29 F17 3.238(8) no 1_455
C29 F25 3.290(13) no 1_455
C30 F4 3.321(10) no 1_455
C31 F5 3.559(9) no 3_676
C32 F4 3.579(10) no 1_455
C32 F4 3.269(11) no 3_676
C32 F28 3.478(16) no 3_676
C33 F25 3.593(14) no 1_455
C34 F3 3.407(12) no 3_766
C35 F3 3.564(12) no 3_766
C37 F2 3.377(12) no 3_766
C37 F26 3.161(17) no 3_766
C38 F2 3.174(12) no 3_766
C38 F3 3.437(12) no 3_766
C38 F26 2.879(18) no 3_766
C39 F3 3.328(12) no 3_766
C39 F26 3.201(18) no 3_766
C41 F2 3.283(13) no 3_766
C41 F26 3.306(18) no 3_766
C43 F13 3.405(7) no 2_645
C44 F13 3.599(7) no 2_645
C45 C12 3.434(9) no 1_545
C46 C12 3.411(9) no 1_545
C46 C13 3.523(9) no 1_545
C47 C13 3.487(9) no 1_545
C48 F13 3.505(8) no 2_645
C49 F6 3.395(10) no 3_766
C49 F28 3.396(14) no 3_766
C51 F8 3.551(7) no 2_655
C52 F8 3.555(7) no 2_655
C53 F24 3.496(8) no 2_655
C56 F8 3.384(8) no 2_655
C59 F3 3.401(11) no 3_766
C61 C13 3.522(10) no 1_545
C62 C13 3.456(10) no 1_545
Ir1 H5 3.1867 no .
Ir1 H20 3.5805 no .
Ir1 H26C 3.4982 no .
Ir1 H27A 3.4460 no .
Ir1 H28C 3.3458 no .
Ir1 H29C 3.3107 no .
Ir1 H31A 3.4873 no .
Ir1 H32B 3.5522 no .
Ir1 H33B 3.5786 no .
P1 H5 3.4243 no .
P1 H20 3.5776 no .
F1 H35 2.6202 no .
F2 H35 2.6150 no .
F3 H37 2.4369 no .
F4 H37 3.5028 no .
F4 H39 2.9652 no .
F5 H39 2.6310 no .
F6 H37 2.4409 no .
F7 H43 2.3905 no .
F8 H43 3.5063 no .
F8 H45 2.9424 no .
F9 H45 2.6689 no .
F10 H45 2.7128 no .
F11 H45 2.9031 no .
F11 H47 3.5718 no .
F12 H47 2.4273 no .
F13 H53 2.7757 no .
F14 H51 2.4096 no .
F15 H53 2.8755 no .
F16 H53 3.3560 no .
F16 H55 3.0953 no .
F17 H55 2.5299 no .
F18 H53 2.4588 no .
F19 H61 2.6219 no .
F20 H59 3.0752 no .
F20 H61 3.3105 no .
F21 H59 2.5399 no .
F22 H63 2.4264 no .
F23 H61 2.6842 no .
F24 H61 2.9639 no .
F24 H63 3.4899 no .
F25 H37 2.7642 no .
F26 H35 3.2061 no .
F26 H37 3.3091 no .
F27 H61 2.3694 no .
F28 H37 2.4892 no .
C1 H31C 3.2427 no .
C1 H14 3.0427 no .
C1 H16 2.7213 no .
C1 H20 2.6220 no .
C1 H27A 3.0797 no .
C1 H27B 3.4889 no .
C1 H31A 3.3032 no .
C2 H8 2.6731 no .
C2 H10 2.6640 no .
C2 H14 2.6559 no .
C2 H16 2.9683 no .
C2 H27A 2.9510 no .
C2 H31A 3.5628 no .
C3 H1 2.5257 no .
C3 H5 3.2697 no .
C3 H7 3.2711 no .
C3 H10 3.0327 no .
C3 H27A 3.5069 no .
C3 H28C 3.0497 no .
C3 H31A 3.3035 no .
C4 H6 3.2811 no .
C4 H8 3.2929 no .
C4 H28B 3.3859 no .
C4 H28C 2.7575 no .
C4 H29C 3.5138 no .
C4 H31A 3.0144 no .
C4 H33B 3.0871 no .
C5 H7 3.2621 no .
C5 H28B 3.1545 no .
C5 H28C 3.0090 no .
C5 H29C 3.0575 no .
C5 H33B 2.6335 no .
C6 H8 3.2581 no .
C6 H28C 3.4874 no .
C6 H33B 3.5997 no .
C7 H5 3.2582 no .
C8 H6 3.2586 no .
C8 H10 3.1183 no .
C8 H28C 3.5243 no .
C9 H1 3.3289 no .
C9 H8 2.5807 no .
C9 H11 3.2834 no .
C9 H13 3.2659 no .
C9 H16 2.5953 no .
C9 H27A 3.3038 no .
C10 H8 2.7816 no .
C10 H12 3.2598 no .
C10 H14 3.2726 no .
C10 H16 3.0091 no .
C10 H27A 3.0367 no .
C11 H13 3.2533 no .
C11 H16 3.5886 no .
C12 H10 3.2622 no .
C12 H14 3.2492 no .
C13 H11 3.2526 no .
C13 H16 3.5098 no .
C14 H8 3.3350 no .
C14 H10 3.2729 no .
C14 H12 3.2496 no .
C14 H16 2.8945 no .
C15 H14 3.1687 no .
C15 H17 3.2744 no .
C15 H19 3.2784 no .
C15 H26B 3.2479 no .
C15 H26C 3.3982 no .
C15 H27A 3.5288 no .
C15 H27B 3.3451 no .
C16 H1 3.3019 no .
C16 H14 3.3055 no .
C16 H18 3.2611 no .
C16 H20 3.2477 no .
C16 H26B 3.3532 no .
C16 H27A 3.4474 no .
C16 H27B 3.0937 no .
C17 H19 3.2394 no .
C18 H16 3.2530 no .
C18 H20 3.2431 no .
C19 H17 3.2388 no .
C19 H26C 3.3938 no .
C20 H1 2.6298 no .
C20 H31C 3.3071 no .
C20 H16 3.2507 no .
C20 H18 3.2508 no .
C20 H26B 3.4433 no .
C20 H26C 3.0194 no .
C21 H27A 3.2788 no .
C21 H27B 2.6738 no .
C21 H27C 3.1853 no .
C21 H30A 2.9778 no .
C21 H30B 2.7737 no .
C21 H30C 3.3548 no .
C22 H26A 3.1917 no .
C22 H26B 2.6801 no .
C22 H26C 3.2854 no .
C22 H28A 2.8482 no .
C22 H28B 3.3556 no .
C22 H28C 2.8455 no .
C23 H5 3.5907 no .
C23 H27A 2.8561 no .
C23 H27B 3.3573 no .
C23 H27C 2.8512 no .
C23 H29A 2.8888 no .
C23 H29B 3.4026 no .
C23 H29C 2.8929 no .
C24 H5 3.4012 no .
C24 H28A 3.2235 no .
C24 H28B 2.6882 no .
C24 H28C 3.2444 no .
C24 H30A 3.0987 no .
C24 H30B 3.3437 no .
C24 H30C 2.7229 no .
C25 H26A 2.8862 no .
C25 H26B 3.3792 no .
C25 H26C 2.8738 no .
C25 H29A 3.1445 no .
C25 H29B 2.6777 no .
C25 H29C 3.3001 no .
C25 H32A 3.4528 no .
C26 H27B 2.7164 no .
C26 H30A 3.4252 no .
C26 H30B 2.9903 no .
C27 H10 3.4825 no .
C27 H16 3.3618 no .
C27 H26B 2.7227 no .
C27 H28A 3.1307 no .
C27 H28C 3.1530 no .
C28 H5 3.5076 no .
C28 H27A 3.1347 no .
C28 H27C 3.1527 no .
C28 H29A 3.2199 no .
C28 H29C 3.1708 no .
C29 H5 3.1663 no .
C29 H28B 2.7938 no .
C29 H30A 3.5513 no .
C29 H30C 2.8136 no .
C29 H33C 3.3147 no .
C30 H26A 3.1994 no .
C30 H26C 3.1941 no .
C30 H29B 2.7479 no .
C30 H32A 2.8021 no .
C30 H32B 3.4130 no .
C31 H1 2.8691 no .
C31 H20 3.3329 no .
C31 H32B 3.0702 no .
C31 H32C 2.8242 no .
C31 H33A 2.8194 no .
C31 H33B 3.0700 no .
C32 H31C 2.9199 no .
C32 H30B 2.9751 no .
C32 H30C 3.1844 no .
C32 H31B 2.9658 no .
C32 H33A 2.9606 no .
C32 H33C 2.9580 no .
C33 H5 2.8860 no .
C33 H29C 3.4353 no .
C33 H31A 3.0865 no .
C33 H31B 2.8132 no .
C33 H32A 2.9610 no .
C33 H32C 2.9609 no .
C34 H47 2.8816 no .
C34 H51 3.5713 no .
C34 H55 3.2939 no .
C34 H59 2.7386 no .
C35 H37 3.2959 no .
C35 H39 3.2429 no .
C35 H47 2.9439 no .
C35 H55 3.3958 no .
C37 H35 3.2835 no .
C37 H39 3.2655 no .
C39 H35 3.2451 no .
C39 H37 3.2804 no .
C39 H51 3.5042 no .
C39 H59 2.6829 no .
C40 H35 2.6705 no .
C40 H37 2.6354 no .
C41 H37 2.6704 no .
C41 H39 2.6258 no .
C42 H35 2.6770 no .
C42 H55 2.8690 no .
C42 H63 3.1813 no .
C43 H35 3.5794 no .
C43 H45 3.2684 no .
C43 H47 3.2453 no .
C43 H55 2.7371 no .
C43 H63 3.3857 no .
C45 H43 3.2548 no .
C45 H47 3.2661 no .
C47 H35 2.7492 no .
C47 H43 3.2454 no .
C47 H45 3.2779 no .
C47 H59 3.5957 no .
C48 H43 2.6470 no .
C48 H45 2.6194 no .
C49 H45 2.6307 no .
C49 H47 2.6742 no .
C50 H39 3.2095 no .
C50 H43 2.7825 no .
C50 H63 2.8766 no .
C51 H39 3.2284 no .
C51 H53 3.2881 no .
C51 H55 3.2442 no .
C51 H63 2.9682 no .
C53 H51 3.2775 no .
C53 H55 3.2568 no .
C55 H43 2.6220 no .
C55 H51 3.2421 no .
C55 H53 3.2749 no .
C56 H51 2.6637 no .
C56 H53 2.6604 no .
C57 H53 2.6548 no .
C57 H55 2.6120 no .
C58 H39 2.8788 no .
C58 H47 3.0983 no .
C58 H51 2.7108 no .
C59 H39 2.8430 no .
C59 H47 3.1815 no .
C59 H61 3.2750 no .
C59 H63 3.2414 no .
C61 H59 3.2619 no .
C61 H63 3.2650 no .
C63 H51 2.8291 no .
C63 H59 3.2443 no .
C63 H61 3.2733 no .
C64 H59 2.6392 no .
C64 H61 2.6469 no .
C65 H61 2.6317 no .
C65 H63 2.6620 no .
B1 H35 2.8195 no .
B1 H39 2.7598 no .
B1 H43 2.8594 no .
B1 H47 2.7241 no .
B1 H51 2.8048 no .
B1 H55 2.7823 no .
B1 H59 2.8217 no .
B1 H63 2.7429 no .
H1 H31C 2.7125 no .
H1 H16 3.5806 no .
H1 H20 2.4499 no .
H1 H27A 3.4551 no .
H1 H31A 2.7856 no .
H31C H20 2.5304 no .
H31C H32B 2.8595 no .
H31C H32C 2.9644 no .
H5 H6 2.3263 no .
H5 H28B 3.0768 no .
H5 H28C 3.3896 no .
H5 H29C 2.3109 no .
H5 H33B 2.1246 no .
H5 H33C 3.0875 no .
H6 H7 2.3431 no .
H7 H8 2.3287 no .
H8 H10 2.8603 no .
H10 H11 2.3551 no .
H10 H16 3.4021 no .
H10 H27A 2.5104 no .
H10 H28C 3.4470 no .
H11 H12 2.3200 no .
H12 H13 2.3222 no .
H13 H14 2.3404 no .
H14 H16 3.2191 no .
H16 H17 2.3126 no .
H16 H27A 2.9526 no .
H16 H27B 2.8848 no .
H17 H18 2.3313 no .
H18 H19 2.3437 no .
H19 H20 2.2990 no .
H20 H26C 3.0533 no .
H20 H32B 2.8904 no .
H26A H27B 3.2805 no .
H26A H30A 3.1219 no .
H26A H30B 3.0231 no .
H26B H27A 3.4130 no .
H26B H27B 2.0332 no .
H26B H27C 3.3095 no .
H26C H27B 3.4271 no .
H26C H30A 3.5546 no .
H26C H30B 2.6880 no .
H26C H32B 3.5150 no .
H27A H28A 3.2053 no .
H27A H28C 2.8141 no .
H27C H28A 2.8098 no .
H27C H28C 3.2648 no .
H28B H29A 2.7006 no .
H28B H29C 2.5744 no .
H29A H30C 3.3951 no .
H29B H30A 3.1386 no .
H29B H30B 3.5796 no .
H29B H30C 2.1411 no .
H29B H33C 2.9093 no .
H29C H30C 3.5101 no .
H29C H33B 3.2372 no .
H29C H33C 2.9648 no .
H30B H32A 2.4566 no .
H30B H32B 2.7457 no .
H30C H32A 2.3962 no .
H30C H32B 3.4414 no .
H30C H33C 3.4544 no .
H31A H33A 3.1918 no .
H31A H33B 3.0311 no .
H31B H32B 3.3696 no .
H31B H32C 2.6515 no .
H31B H33A 2.4815 no .
H31B H33B 3.1585 no .
H32A H33A 3.1935 no .
H32A H33C 2.7601 no .
H32C H33A 2.7628 no .
H32C H33C 3.1897 no .
H35 H47 2.6994 no .
H35 H55 3.1181 no .
H39 H51 2.9111 no .
H39 H59 2.4949 no .
H43 H55 2.3423 no .
H43 H63 3.1810 no .
H47 H59 2.9594 no .
H51 H63 2.7430 no .
F1 H19 3.2103 no 1_645
F1 H29A 3.0465 no 1_655
F1 H29B 2.8459 no 1_655
F1 H29C 3.0432 no 1_655
F2 H19 2.7293 no 1_645
F2 H37 3.4822 no 3_766
F3 H47 3.1921 no 3_766
F3 H59 2.4945 no 3_766
F4 H7 2.7370 no .
F4 H30A 3.5428 no 1_655
F4 H30B 2.9304 no 1_655
F4 H30C 2.9837 no 1_655
F4 H32A 2.7761 no 1_655
F4 H32B 3.0174 no 3_676
F4 H32C 2.6384 no 3_676
F5 H31C 2.8015 no 3_676
F5 H6 2.7594 no .
F5 H7 2.9411 no .
F5 H20 3.2193 no 3_676
F5 H31B 3.4846 no 3_676
F5 H32B 3.3966 no 3_676
F5 H32C 3.5053 no 3_676
F6 H19 2.9359 no 3_676
F6 H20 3.0930 no 3_676
F6 H32B 2.9738 no 3_676
F7 H10 3.0886 no 2_645
F7 H27A 3.2656 no 2_645
F7 H27C 3.2603 no 2_645
F7 H28A 3.0370 no 2_645
F7 H28C 3.1280 no 2_645
F8 H11 3.5519 no 1_545
F8 H12 3.4106 no 1_545
F8 H51 3.2838 no 2_645
F8 H63 3.3067 no 2_645
F9 H17 3.4858 no 1_645
F9 H18 3.5955 no 1_645
F9 H26B 3.0241 no 1_645
F9 H28A 2.8116 no 2_645
F10 H8 2.5038 no 1_545
F11 H19 3.0702 no 1_645
F11 H20 3.3448 no 1_645
F11 H26C 2.5424 no 1_645
F11 H30B 3.2418 no 1_645
F11 H32B 3.0630 no 1_645
F12 H32C 3.4627 no 3_666
F12 H33A 3.1097 no 3_666
F12 H33C 3.4322 no 3_666
F12 H37 2.9001 no 3_766
F13 H12 2.7772 no 2_645
F13 H43 3.0790 no 2_655
F13 H63 3.1524 no 2_655
F14 H7 3.3475 no .
F14 H8 3.1125 no .
F14 H10 2.8581 no .
F15 H26A 2.4522 no 1_655
F15 H26C 3.5556 no 1_655
F15 H30A 3.3262 no 1_655
F15 H45 3.1248 no 1_565
F16 H10 3.1014 no 2_645
F16 H11 3.3603 no 2_645
F16 H16 2.6354 no 2_645
F16 H27A 2.7084 no 2_645
F16 H27B 2.8092 no 2_645
F16 H27C 3.1773 no 2_645
F17 H28A 2.9730 no 1_655
F17 H28B 3.2300 no 1_655
F17 H29A 2.4887 no 1_655
F18 H16 3.2608 no 2_645
F18 H17 2.9393 no 2_645
F18 H27C 2.9470 no 1_655
F18 H28A 3.1471 no 1_655
F19 H5 2.9823 no .
F19 H6 3.5813 no .
F19 H29C 2.7695 no .
F20 H14 3.0513 no 1_545
F21 H5 3.4835 no .
F21 H6 2.8744 no .
F22 H26A 3.0460 no 2_545
F22 H26B 3.4576 no 2_545
F22 H53 2.9531 no 2_645
F23 H27B 3.5376 no 2_545
F23 H28A 2.7964 no .
F23 H28B 2.8141 no .
F24 H12 3.5043 no 1_545
F24 H13 3.4432 no 1_545
F24 H16 3.3970 no 1_545
F24 H17 2.8462 no 1_545
F24 H53 2.5997 no 2_645
F25 H29B 2.7790 no 1_655
F25 H29C 2.9898 no 1_655
F25 H33C 2.7234 no 1_655
F26 H19 3.5737 no 1_645
F26 H37 3.4922 no 3_766
F26 H39 3.5520 no 3_766
F26 H59 3.0418 no 3_766
F27 H29C 3.3102 no .
F28 H19 3.4864 no 3_676
F28 H20 3.4417 no 3_676
F28 H32A 3.0176 no 1_655
F28 H32B 2.7320 no 3_676
F28 H32C 3.5989 no 1_655
F28 H32C 3.3638 no 3_676
C3 H31B 3.2480 no 3_676
C4 H31B 3.4667 no 3_676
C5 H31B 3.3760 no 3_676
C6 H31C 3.5672 no 3_676
C6 H31B 3.1026 no 3_676
C6 H39 3.2565 no .
C7 H31B 2.8855 no 3_676
C7 H39 3.1925 no .
C7 H51 3.5583 no .
C8 H31B 2.9498 no 3_676
C18 H35 3.5470 no 1_465
C19 H35 3.4166 no 1_465
C26 H45 2.9518 no 1_465
C31 H31A 2.9484 no 3_676
C35 H29B 3.2341 no 1_655
C36 H29B 2.9049 no 1_655
C36 H30C 3.5189 no 1_655
C37 H29B 3.2999 no 1_655
C37 H30C 3.1481 no 1_655
C38 H30C 2.9677 no 1_655
C39 H6 3.5313 no .
C39 H7 3.3606 no .
C39 H30A 3.4040 no 1_655
C39 H30C 3.2249 no 1_655
C40 H29B 3.1819 no 1_655
C41 H7 3.3075 no .
C41 H30C 3.4870 no 1_655
C41 H32A 3.4587 no 1_655
C41 H32B 3.3504 no 3_676
C41 H32C 3.5038 no 3_676
C42 H12 3.4117 no 1_545
C42 H13 3.4156 no 1_545
C42 H18 3.5675 no 1_645
C43 H12 3.1499 no 1_545
C43 H18 3.2278 no 1_645
C44 H12 3.0147 no 1_545
C44 H18 3.2319 no 1_645
C45 H12 3.0887 no 1_545
C45 H18 3.5986 no 1_645
C45 H19 3.5587 no 1_645
C45 H26C 3.3257 no 1_645
C46 H12 3.2837 no 1_545
C46 H13 3.4655 no 1_545
C46 H19 3.2029 no 1_645
C47 H12 3.4393 no 1_545
C47 H13 3.0567 no 1_545
C47 H19 3.3925 no 1_645
C48 H28A 3.4174 no 2_645
C49 H19 3.5809 no 1_645
C49 H26C 3.4441 no 1_645
C50 H30A 3.1769 no 1_655
C51 H30A 2.9786 no 1_655
C52 H11 3.5908 no 2_645
C52 H30A 2.8588 no 1_655
C53 H11 3.3214 no 2_645
C53 H12 3.5985 no 2_645
C53 H26A 3.3062 no 1_655
C53 H30A 2.9635 no 1_655
C54 H11 3.3943 no 2_645
C54 H30A 3.1058 no 1_655
C55 H29A 3.5653 no 1_655
C55 H30A 3.1817 no 1_655
C56 H26A 3.4850 no 1_655
C56 H30A 3.5936 no 1_655
C57 H16 3.5373 no 2_645
C57 H29A 3.5374 no 1_655
C58 H13 2.8989 no 1_545
C59 H6 3.1580 no .
C59 H13 2.8804 no 1_545
C60 H6 3.2863 no .
C60 H13 2.8881 no 1_545
C61 H13 2.8601 no 1_545
C61 H28B 3.1947 no .
C62 H13 2.8290 no 1_545
C62 H28B 3.4186 no .
C63 H12 3.5162 no 1_545
C63 H13 2.8438 no 1_545
C64 H6 3.4885 no .
C65 H53 3.3766 no 2_645
H31C F5 2.8015 no 3_676
H31C C6 3.5672 no 3_676
H5 F19 2.9823 no .
H5 F21 3.4835 no .
H6 F5 2.7594 no .
H6 F19 3.5813 no .
H6 F21 2.8744 no .
H6 C39 3.5313 no .
H6 C59 3.1580 no .
H6 C60 3.2863 no .
H6 C64 3.4885 no .
H6 H31B 3.5826 no 3_676
H6 H39 2.6929 no .
H6 H59 3.0972 no .
H7 F4 2.7370 no .
H7 F5 2.9411 no .
H7 F14 3.3475 no .
H7 C39 3.3606 no .
H7 C41 3.3075 no .
H7 H31B 3.2739 no 3_676
H7 H39 2.5571 no .
H7 H51 3.1962 no .
H8 F10 2.5038 no 1_565
H8 F14 3.1125 no .
H8 H31B 3.3554 no 3_676
H10 F7 3.0886 no 2_655
H10 F14 2.8581 no .
H10 F16 3.1014 no 2_655
H11 F8 3.5519 no 1_565
H11 F16 3.3603 no 2_655
H11 C52 3.5908 no 2_655
H11 C53 3.3214 no 2_655
H11 C54 3.3943 no 2_655
H11 H53 3.5991 no 2_655
H12 F8 3.4106 no 1_565
H12 F13 2.7772 no 2_655
H12 F24 3.5043 no 1_565
H12 C42 3.4117 no 1_565
H12 C43 3.1499 no 1_565
H12 C44 3.0147 no 1_565
H12 C45 3.0887 no 1_565
H12 C46 3.2837 no 1_565
H12 C47 3.4393 no 1_565
H12 C53 3.5985 no 2_655
H12 C63 3.5162 no 1_565
H12 H45 3.5339 no 1_565
H12 H53 3.3616 no 2_655
H12 H63 3.4407 no 1_565
H13 F24 3.4432 no 1_565
H13 C42 3.4156 no 1_565
H13 C46 3.4655 no 1_565
H13 C47 3.0567 no 1_565
H13 C58 2.8989 no 1_565
H13 C59 2.8804 no 1_565
H13 C60 2.8881 no 1_565
H13 C61 2.8601 no 1_565
H13 C62 2.8290 no 1_565
H13 C63 2.8438 no 1_565
H13 H47 3.0819 no 1_565
H13 H59 3.4395 no 1_565
H13 H61 3.4197 no 1_565
H13 H63 3.4022 no 1_565
H14 F20 3.0513 no 1_565
H14 H33A 3.4649 no 3_676
H16 F16 2.6354 no 2_655
H16 F18 3.2608 no 2_655
H16 F24 3.3970 no 1_565
H16 C57 3.5373 no 2_655
H17 F9 3.4858 no 1_465
H17 F18 2.9393 no 2_655
H17 F24 2.8462 no 1_565
H17 H27C 3.1579 no 2_555
H18 F9 3.5955 no 1_465
H18 C42 3.5675 no 1_465
H18 C43 3.2278 no 1_465
H18 C44 3.2319 no 1_465
H18 C45 3.5986 no 1_465
H18 H35 3.0113 no 1_465
H18 H43 3.5266 no 1_465
H18 H55 3.0765 no 1_465
H19 F1 3.2103 no 1_465
H19 F2 2.7293 no 1_465
H19 F6 2.9359 no 3_676
H19 F11 3.0702 no 1_465
H19 F26 3.5737 no 1_465
H19 F28 3.4864 no 3_676
H19 C45 3.5587 no 1_465
H19 C46 3.2029 no 1_465
H19 C47 3.3925 no 1_465
H19 C49 3.5809 no 1_465
H19 H35 2.7313 no 1_465
H20 F5 3.2193 no 3_676
H20 F6 3.0930 no 3_676
H20 F11 3.3448 no 1_465
H20 F28 3.4417 no 3_676
H26A F15 2.4522 no 1_455
H26A F22 3.0460 no 2_555
H26A C53 3.3062 no 1_455
H26A C56 3.4850 no 1_455
H26A H45 2.7072 no 1_465
H26A H53 2.8941 no 1_455
H26B F9 3.0241 no 1_465
H26B F22 3.4576 no 2_555
H26B H45 2.9754 no 1_465
H26C F11 2.5424 no 1_465
H26C F15 3.5556 no 1_455
H26C C45 3.3257 no 1_465
H26C C49 3.4441 no 1_465
H26C H45 2.6770 no 1_465
H27A F7 3.2656 no 2_655
H27A F16 2.7084 no 2_655
H27B F16 2.8092 no 2_655
H27B F23 3.5376 no 2_555
H27C F7 3.2603 no 2_655
H27C F16 3.1773 no 2_655
H27C F18 2.9470 no 1_455
H27C H17 3.1579 no 2_545
H28A F7 3.0370 no 2_655
H28A F9 2.8116 no 2_655
H28A F17 2.9730 no 1_455
H28A F18 3.1471 no 1_455
H28A F23 2.7964 no .
H28A C48 3.4174 no 2_655
H28B F17 3.2300 no 1_455
H28B F23 2.8141 no .
H28B C61 3.1947 no .
H28B C62 3.4186 no .
H28B H61 3.0337 no .
H28C F7 3.1280 no 2_655
H29A F1 3.0465 no 1_455
H29A F17 2.4887 no 1_455
H29A C55 3.5653 no 1_455
H29A C57 3.5374 no 1_455
H29A H55 3.1412 no 1_455
H29A H61 3.4649 no .
H29B F1 2.8459 no 1_455
H29B F25 2.7790 no 1_455
H29B C35 3.2341 no 1_455
H29B C36 2.9049 no 1_455
H29B C37 3.2999 no 1_455
H29B C40 3.1819 no 1_455
H29B H35 3.5221 no 1_455
H29C F1 3.0432 no 1_455
H29C F19 2.7695 no .
H29C F25 2.9898 no 1_455
H29C F27 3.3102 no .
H29C H61 3.5000 no .
H30A F4 3.5428 no 1_455
H30A F15 3.3262 no 1_455
H30A C39 3.4040 no 1_455
H30A C50 3.1769 no 1_455
H30A C51 2.9786 no 1_455
H30A C52 2.8588 no 1_455
H30A C53 2.9635 no 1_455
H30A C54 3.1058 no 1_455
H30A C55 3.1817 no 1_455
H30A C56 3.5936 no 1_455
H30A H39 3.4724 no 1_455
H30A H51 3.4908 no 1_455
H30A H53 3.4740 no 1_455
H30B F4 2.9304 no 1_455
H30B F11 3.2418 no 1_465
H30C F4 2.9837 no 1_455
H30C C36 3.5189 no 1_455
H30C C37 3.1481 no 1_455
H30C C38 2.9677 no 1_455
H30C C39 3.2249 no 1_455
H30C C41 3.4870 no 1_455
H30C H37 3.5291 no 1_455
H31A C31 2.9484 no 3_676
H31A H31A 2.2599 no 3_676
H31A H31B 2.8183 no 3_676
H31A H33A 3.5739 no 3_676
H31A H33B 3.2709 no 3_676
H31B F5 3.4846 no 3_676
H31B C3 3.2480 no 3_676
H31B C4 3.4667 no 3_676
H31B C5 3.3760 no 3_676
H31B C6 3.1026 no 3_676
H31B C7 2.8855 no 3_676
H31B C8 2.9498 no 3_676
H31B H6 3.5826 no 3_676
H31B H7 3.2739 no 3_676
H31B H8 3.3554 no 3_676
H31B H31A 2.8183 no 3_676
H32A F4 2.7761 no 1_455
H32A F28 3.0176 no 1_455
H32A C41 3.4587 no 1_455
H32A H37 3.5528 no 1_455
H32B F4 3.0174 no 3_676
H32B F5 3.3966 no 3_676
H32B F6 2.9738 no 3_676
H32B F11 3.0630 no 1_465
H32B F28 2.7320 no 3_676
H32B C41 3.3504 no 3_676
H32C F4 2.6384 no 3_676
H32C F5 3.5053 no 3_676
H32C F12 3.4627 no 3_666
H32C F28 3.5989 no 1_455
H32C F28 3.3638 no 3_676
H32C C41 3.5038 no 3_676
H33A F12 3.1097 no 3_666
H33A H14 3.4649 no 3_676
H33A H31A 3.5739 no 3_676
H33B H31A 3.2709 no 3_676
H33C F12 3.4322 no 3_666
H33C F25 2.7234 no 1_455
H33C H37 3.2350 no 1_455
H35 C18 3.5470 no 1_645
H35 C19 3.4166 no 1_645
H35 H18 3.0113 no 1_645
H35 H19 2.7313 no 1_645
H35 H29B 3.5221 no 1_655
H37 F2 3.4822 no 3_766
H37 F12 2.9001 no 3_766
H37 F26 3.4922 no 3_766
H37 H30C 3.5291 no 1_655
H37 H32A 3.5528 no 1_655
H37 H33C 3.2350 no 1_655
H37 H47 3.2733 no 3_766
H39 F26 3.5520 no 3_766
H39 C6 3.2565 no .
H39 C7 3.1925 no .
H39 H6 2.6929 no .
H39 H7 2.5571 no .
H39 H30A 3.4724 no 1_655
H43 F13 3.0790 no 2_645
H43 H18 3.5266 no 1_645
H45 F15 3.1248 no 1_545
H45 C26 2.9518 no 1_645
H45 H12 3.5339 no 1_545
H45 H26A 2.7072 no 1_645
H45 H26B 2.9754 no 1_645
H45 H26C 2.6770 no 1_645
H47 F3 3.1921 no 3_766
H47 H13 3.0819 no 1_545
H47 H37 3.2733 no 3_766
H51 F8 3.2838 no 2_655
H51 C7 3.5583 no .
H51 H7 3.1962 no .
H51 H30A 3.4908 no 1_655
H53 F22 2.9531 no 2_655
H53 F24 2.5997 no 2_655
H53 C65 3.3766 no 2_655
H53 H11 3.5991 no 2_645
H53 H12 3.3616 no 2_645
H53 H26A 2.8941 no 1_655
H53 H30A 3.4740 no 1_655
H55 H18 3.0765 no 1_645
H55 H29A 3.1412 no 1_655
H59 F3 2.4945 no 3_766
H59 F26 3.0418 no 3_766
H59 H6 3.0972 no .
H59 H13 3.4395 no 1_545
H61 H13 3.4197 no 1_545
H61 H28B 3.0337 no .
H61 H29A 3.4649 no .
H61 H29C 3.5000 no .
H63 F8 3.3067 no 2_655
H63 F13 3.1524 no 2_645
H63 H12 3.4407 no 1_545
H63 H13 3.4022 no 1_545

loop_
_geom_torsion_atom_site_label_1
_geom_torsion_atom_site_label_2
_geom_torsion_atom_site_label_3
_geom_torsion_atom_site_label_4
_geom_torsion
_geom_torsion_publ_flag
P1 Ir1 C1 C2 109.4(3) no
P1 Ir1 C1 C15 -95.7(4) no
C1 Ir1 P1 C31 -15.73(17) no
C1 Ir1 P1 C32 101.92(17) no
C1 Ir1 P1 C33 -134.49(17) no
P1 Ir1 C4 C3 -117.7(4) no
P1 Ir1 C4 C5 73.3(5) no
C4 Ir1 P1 C31 60.85(19) no
C4 Ir1 P1 C32 178.50(19) no
C4 Ir1 P1 C33 -57.92(19) no
P1 Ir1 C21 C22 -174.90(11) no
P1 Ir1 C21 C25 -56.7(3) no
P1 Ir1 C21 C26 66.3(5) no
C21 Ir1 P1 C31 -122.77(19) no
C21 Ir1 P1 C32 -5.1(3) no
C21 Ir1 P1 C33 118.5(2) no
P1 Ir1 C23 C22 148.74(14) no
P1 Ir1 C23 C24 30.4(4) no
P1 Ir1 C23 C28 -88.8(5) no
C23 Ir1 P1 C31 148.5(3) no
C23 Ir1 P1 C32 -93.8(3) no
C23 Ir1 P1 C33 29.8(3) no
P1 Ir1 C24 C23 -161.74(16) no
P1 Ir1 C24 C25 84.5(3) no
P1 Ir1 C24 C29 -37.9(5) no
C24 Ir1 P1 C31 168.00(19) no
C24 Ir1 P1 C32 -74.4(2) no
C24 Ir1 P1 C33 49.2(2) no
P1 Ir1 C25 C21 135.4(2) no
P1 Ir1 C25 C24 -105.8(2) no
P1 Ir1 C25 C30 11.5(5) no
C25 Ir1 P1 C31 -152.93(19) no
C25 Ir1 P1 C32 -35.3(2) no
C25 Ir1 P1 C33 88.31(19) no
C1 Ir1 C4 C3 -17.8(4) no
C1 Ir1 C4 C5 173.2(5) no
C4 Ir1 C1 C2 23.3(3) no
C4 Ir1 C1 C15 178.2(5) no
C1 Ir1 C21 C22 77.7(3) no
C1 Ir1 C21 C25 -164.1(3) no
C1 Ir1 C21 C26 -41.1(5) no
C21 Ir1 C1 C2 -123.4(4) no
C21 Ir1 C1 C15 31.5(5) no
C1 Ir1 C22 C21 -104.9(3) no
C1 Ir1 C22 C23 137.4(3) no
C1 Ir1 C22 C27 15.8(5) no
C22 Ir1 C1 C2 -86.9(4) no
C22 Ir1 C1 C15 68.0(4) no
C1 Ir1 C23 C22 -48.5(3) no
C1 Ir1 C23 C24 -166.8(2) no
C1 Ir1 C23 C28 74.0(5) no
C23 Ir1 C1 C2 -60.4(4) no
C23 Ir1 C1 C15 94.5(5) no
C1 Ir1 C24 C23 26.2(6) no
C1 Ir1 C24 C25 -87.6(5) no
C1 Ir1 C24 C29 150.0(4) no
C24 Ir1 C1 C2 -78.2(6) no
C24 Ir1 C1 C15 76.7(7) no
C1 Ir1 C25 C21 21.7(5) no
C1 Ir1 C25 C24 140.5(3) no
C1 Ir1 C25 C30 -102.3(5) no
C25 Ir1 C1 C2 -136.1(3) no
C25 Ir1 C1 C15 18.7(6) no
C4 Ir1 C21 C22 -1.6(6) no
C4 Ir1 C21 C25 116.6(4) no
C4 Ir1 C21 C26 -120.4(5) no
C21 Ir1 C4 C3 67.8(6) no
C21 Ir1 C4 C5 -101.2(6) no
C4 Ir1 C22 C21 179.1(3) no
C4 Ir1 C22 C23 61.4(3) no
C4 Ir1 C22 C27 -60.2(5) no
C22 Ir1 C4 C3 66.8(4) no
C22 Ir1 C4 C5 -102.2(5) no
C4 Ir1 C23 C22 -124.1(3) no
C4 Ir1 C23 C24 117.5(3) no
C4 Ir1 C23 C28 -1.6(5) no
C23 Ir1 C4 C3 98.3(4) no
C23 Ir1 C4 C5 -70.7(5) no
C4 Ir1 C24 C23 -67.9(3) no
C4 Ir1 C24 C25 178.4(3) no
C4 Ir1 C24 C29 56.0(5) no
C24 Ir1 C4 C3 133.7(4) no
C24 Ir1 C4 C5 -35.3(5) no
C4 Ir1 C25 C21 -121.5(4) no
C4 Ir1 C25 C24 -2.7(6) no
C4 Ir1 C25 C30 114.5(6) no
C25 Ir1 C4 C3 135.4(4) no
C25 Ir1 C4 C5 -33.6(7) no
C21 Ir1 C22 C21 0.0(3) no
C21 Ir1 C22 C23 -117.7(5) no
C21 Ir1 C22 C27 120.7(6) no
C22 Ir1 C21 C22 0.0(3) no
C22 Ir1 C21 C25 118.2(5) no
C22 Ir1 C21 C26 -118.8(6) no
C21 Ir1 C23 C22 37.7(3) no
C21 Ir1 C23 C24 -80.7(3) no
C21 Ir1 C23 C28 160.2(5) no
C23 Ir1 C21 C22 -36.6(3) no
C23 Ir1 C21 C25 81.6(3) no
C23 Ir1 C21 C26 -155.4(6) no
C21 Ir1 C24 C23 78.2(3) no
C21 Ir1 C24 C25 -35.5(3) no
C21 Ir1 C24 C29 -157.9(6) no
C24 Ir1 C21 C22 -80.5(3) no
C24 Ir1 C21 C25 37.7(3) no
C24 Ir1 C21 C26 160.7(6) no
C21 Ir1 C25 C21 -0.0(3) no
C21 Ir1 C25 C24 118.8(5) no
C21 Ir1 C25 C30 -123.9(7) no
C25 Ir1 C21 C22 -118.2(5) no
C25 Ir1 C21 C25 0.0(3) no
C25 Ir1 C21 C26 123.0(7) no
C22 Ir1 C23 C22 0.0(3) no
C22 Ir1 C23 C24 -118.3(5) no
C22 Ir1 C23 C28 122.5(6) no
C23 Ir1 C22 C21 117.7(5) no
C23 Ir1 C22 C23 0.0(3) no
C23 Ir1 C22 C27 -121.6(7) no
C22 Ir1 C24 C23 35.9(3) no
C22 Ir1 C24 C25 -77.8(3) no
C22 Ir1 C24 C29 159.8(6) no
C24 Ir1 C22 C21 79.6(3) no
C24 Ir1 C22 C23 -38.0(3) no
C24 Ir1 C22 C27 -159.6(6) no
C22 Ir1 C25 C21 -37.5(3) no
C22 Ir1 C25 C24 81.3(3) no
C22 Ir1 C25 C30 -161.4(6) no
C25 Ir1 C22 C21 36.1(3) no
C25 Ir1 C22 C23 -81.6(3) no
C25 Ir1 C22 C27 156.8(6) no
C23 Ir1 C24 C23 0.0(3) no
C23 Ir1 C24 C25 -113.7(5) no
C23 Ir1 C24 C29 123.9(7) no
C24 Ir1 C23 C22 118.3(5) no
C24 Ir1 C23 C24 0.0(3) no
C24 Ir1 C23 C28 -119.2(6) no
C23 Ir1 C25 C21 -78.9(3) no
C23 Ir1 C25 C24 40.0(3) no
C23 Ir1 C25 C30 157.2(6) no
C25 Ir1 C23 C22 78.6(3) no
C25 Ir1 C23 C24 -39.7(3) no
C25 Ir1 C23 C28 -158.9(5) no
C24 Ir1 C25 C21 -118.8(5) no
C24 Ir1 C25 C24 0.0(3) no
C24 Ir1 C25 C30 117.2(7) no
C25 Ir1 C24 C23 113.7(5) no
C25 Ir1 C24 C25 -0.0(3) no
C25 Ir1 C24 C29 -122.4(7) no
F2 F1 F25 F3 -2.8(7) no
F2 F1 F25 C40 -29.0(5) no
F25 F1 F2 F26 -7.2(9) no
F25 F1 F2 C40 28.7(5) no
F2 F1 C40 F2 -0.0(4) no
F2 F1 C40 F3 83.4(11) no
F2 F1 C40 F25 141.4(7) no
F2 F1 C40 F26 24.7(5) no
F2 F1 C40 C36 -108.2(7) no
C40 F1 F2 F26 -35.9(7) no
C40 F1 F2 C40 -0.0(5) no
F25 F1 C40 F2 -141.4(7) no
F25 F1 C40 F3 -58.0(11) no
F25 F1 C40 F25 0.0(5) no
F25 F1 C40 F26 -116.7(8) no
F25 F1 C40 C36 110.4(8) no
C40 F1 F25 F3 26.3(6) no
C40 F1 F25 C40 0.0(5) no
F1 F2 F26 F3 31(4) no
F1 F2 F26 C40 31.0(9) no
F1 F2 C40 F1 -0.0(4) no
F1 F2 C40 F3 -139.7(7) no
F1 F2 C40 F25 -56.9(10) no
F1 F2 C40 F26 -139.7(8) no
F1 F2 C40 C36 108.1(8) no
F26 F2 C40 F1 139.7(13) no
F26 F2 C40 F3 0.1(13) no
F26 F2 C40 F25 82.8(16) no
F26 F2 C40 F26 0.0(12) no
F26 F2 C40 C36 -112.2(14) no
C40 F2 F26 F3 -0(3) no
C40 F2 F26 C40 0.0(4) no
F25 F3 F26 F2 -32(4) no
F25 F3 F26 C40 -31.9(7) no
F26 F3 F25 F1 9.1(9) no
F26 F3 F25 C40 36.2(8) no
F25 F3 C40 F1 56.2(11) no
F25 F3 C40 F2 133.6(8) no
F25 F3 C40 F25 0.0(5) no
F25 F3 C40 F26 133.6(8) no
F25 F3 C40 C36 -112.3(8) no
C40 F3 F25 F1 -27.1(6) no
C40 F3 F25 C40 -0.0(5) no
F26 F3 C40 F1 -77.4(14) no
F26 F3 C40 F2 -0.1(9) no
F26 F3 C40 F25 -133.6(10) no
F26 F3 C40 F26 0.0(9) no
F26 F3 C40 C36 114.1(11) no
C40 F3 F26 F2 0(3) no
C40 F3 F26 C40 -0.0(4) no
F28 F6 C41 F4 -21.7(15) no
F28 F6 C41 F5 -132.6(15) no
F28 F6 C41 F28 -0.0(12) no
F28 F6 C41 C38 107.2(15) no
C41 F6 F28 C41 0.0(4) no
F27 F19 C64 F20 -38.9(12) no
F27 F19 C64 F21 -143.8(11) no
F27 F19 C64 F27 -0.0(9) no
F27 F19 C64 C60 99.9(11) no
C64 F19 F27 F20 23.6(7) no
C64 F19 F27 C64 -0.0(4) no
F27 F20 C64 F19 23.7(7) no
F27 F20 C64 F21 123.5(9) no
F27 F20 C64 F27 0.0(6) no
F27 F20 C64 C60 -114.2(9) no
C64 F20 F27 F19 -32.9(10) no
C64 F20 F27 C64 0.0(5) no
F1 F25 C40 F1 -0.0(4) no
F1 F25 C40 F2 57.7(10) no
F1 F25 C40 F3 146.2(7) no
F1 F25 C40 F26 102.3(9) no
F1 F25 C40 C36 -107.0(8) no
F3 F25 C40 F1 -146.2(7) no
F3 F25 C40 F2 -88.5(11) no
F3 F25 C40 F3 -0.0(4) no
F3 F25 C40 F26 -43.9(7) no
F3 F25 C40 C36 106.8(8) no
F2 F26 C40 F1 -41.5(13) no
F2 F26 C40 F2 -0.0(6) no
F2 F26 C40 F3 -179.9(15) no
F2 F26 C40 F25 -124.8(12) no
F2 F26 C40 C36 86.3(14) no
F3 F26 C40 F1 138.4(8) no
F3 F26 C40 F2 179.9(15) no
F3 F26 C40 F3 0.0(5) no
F3 F26 C40 F25 55.1(11) no
F3 F26 C40 C36 -93.8(10) no
F19 F27 C64 F19 -0.0(6) no
F19 F27 C64 F20 147.0(10) no
F19 F27 C64 F21 44.9(13) no
F19 F27 C64 C60 -97.3(10) no
F20 F27 C64 F19 -147.0(9) no
F20 F27 C64 F20 0.0(4) no
F20 F27 C64 F21 -102.1(10) no
F20 F27 C64 C60 115.7(9) no
F6 F28 C41 F4 160.5(14) no
F6 F28 C41 F5 55.0(16) no
F6 F28 C41 F6 -0.0(8) no
F6 F28 C41 C38 -85.3(15) no
Ir1 C1 C2 C3 -26.0(6) no
Ir1 C1 C2 C9 155.5(4) no
Ir1 C1 C15 C16 -118.9(5) no
Ir1 C1 C15 C20 60.6(7) no
C2 C1 C15 C16 28.4(10) no
C2 C1 C15 C20 -152.1(6) no
C15 C1 C2 C3 -177.7(6) no
C15 C1 C2 C9 3.8(10) no
C1 C2 C3 C4 14.5(8) no
C1 C2 C3 C8 -165.7(5) no
C1 C2 C9 C10 -118.2(6) no
C1 C2 C9 C14 61.1(8) no
C3 C2 C9 C10 63.3(7) no
C3 C2 C9 C14 -117.3(6) no
C9 C2 C3 C4 -166.9(5) no
C9 C2 C3 C8 12.9(8) no
C2 C3 C4 Ir1 10.3(7) no
C2 C3 C4 C5 -179.8(5) no
C2 C3 C8 C7 -179.3(5) no
C4 C3 C8 C7 0.5(9) no
C8 C3 C4 Ir1 -169.5(5) no
C8 C3 C4 C5 0.3(8) no
Ir1 C4 C5 C6 168.1(4) no
C3 C4 C5 C6 -0.6(9) no
C4 C5 C6 C7 -0.0(9) no
C5 C6 C7 C8 0.9(10) no
C6 C7 C8 C3 -1.1(9) no
C2 C9 C10 C11 178.4(5) no
C2 C9 C14 C13 -179.3(5) no
C10 C9 C14 C13 0.0(9) no
C14 C9 C10 C11 -1.0(9) no
C9 C10 C11 C12 0.8(9) no
C10 C11 C12 C13 0.3(10) no
C11 C12 C13 C14 -1.2(10) no
C12 C13 C14 C9 1.1(10) no
C1 C15 C16 C17 -179.7(5) no
C1 C15 C20 C19 179.0(5) no
C16 C15 C20 C19 -1.6(9) no
C20 C15 C16 C17 0.9(9) no
C15 C16 C17 C18 0.1(10) no
C16 C17 C18 C19 -0.4(10) no
C17 C18 C19 C20 -0.3(10) no
C18 C19 C20 C15 1.3(10) no
Ir1 C21 C22 Ir1 0.0 no
Ir1 C21 C22 C23 61.4(3) no
Ir1 C21 C22 C27 -126.6(5) no
Ir1 C21 C25 Ir1 -0.0 no
Ir1 C21 C25 C24 -56.8(4) no
Ir1 C21 C25 C30 128.1(6) no
C22 C21 C25 Ir1 60.7(4) no
C22 C21 C25 C24 3.8(6) no
C22 C21 C25 C30 -171.2(5) no
C25 C21 C22 Ir1 -61.3(4) no
C25 C21 C22 C23 0.1(6) no
C25 C21 C22 C27 172.1(5) no
C26 C21 C22 Ir1 125.3(6) no
C26 C21 C22 C23 -173.3(5) no
C26 C21 C22 C27 -1.3(9) no
C26 C21 C25 Ir1 -126.2(6) no
C26 C21 C25 C24 177.0(6) no
C26 C21 C25 C30 1.9(10) no
Ir1 C22 C23 Ir1 -0.0 no
Ir1 C22 C23 C24 58.7(3) no
Ir1 C22 C23 C28 -122.9(5) no
C21 C22 C23 Ir1 -62.7(4) no
C21 C22 C23 C24 -4.0(6) no
C21 C22 C23 C28 174.4(5) no
C27 C22 C23 Ir1 125.4(6) no
C27 C22 C23 C24 -175.8(5) no
C27 C22 C23 C28 2.6(10) no
Ir1 C23 C24 Ir1 0.0 no
Ir1 C23 C24 C25 68.8(4) no
Ir1 C23 C24 C29 -124.6(6) no
C22 C23 C24 Ir1 -62.4(5) no
C22 C23 C24 C25 6.4(6) no
C22 C23 C24 C29 173.0(5) no
C28 C23 C24 Ir1 119.2(6) no
C28 C23 C24 C25 -172.1(5) no
C28 C23 C24 C29 -5.4(10) no
Ir1 C24 C25 Ir1 -0.0 no
Ir1 C24 C25 C21 61.3(4) no
Ir1 C24 C25 C30 -123.6(6) no
C23 C24 C25 Ir1 -67.5(4) no
C23 C24 C25 C21 -6.3(7) no
C23 C24 C25 C30 168.9(5) no
C29 C24 C25 Ir1 125.5(7) no
C29 C24 C25 C21 -173.3(6) no
C29 C24 C25 C30 1.9(10) no
C35 C34 C39 C38 -0.7(9) no
C39 C34 C35 C36 -0.1(9) no
C35 C34 B1 C42 22.9(8) no
C35 C34 B1 C50 -98.8(6) no
C35 C34 B1 C58 140.2(6) no
B1 C34 C35 C36 174.9(5) no
C39 C34 B1 C42 -162.3(5) no
C39 C34 B1 C50 75.9(7) no
C39 C34 B1 C58 -45.0(8) no
B1 C34 C39 C38 -175.8(5) no
C34 C35 C36 C37 1.2(10) no
C34 C35 C36 C40 -179.4(5) no
C35 C36 C37 C38 -1.4(10) no
C35 C36 C40 F1 42.5(9) no
C35 C36 C40 F2 -42.4(9) no
C35 C36 C40 F3 -145.5(6) no
C35 C36 C40 F25 125.8(7) no
C35 C36 C40 F26 -83.7(9) no
C37 C36 C40 F1 -138.1(7) no
C37 C36 C40 F2 137.1(7) no
C37 C36 C40 F3 34.0(9) no
C37 C36 C40 F25 -54.7(9) no
C37 C36 C40 F26 95.8(9) no
C40 C36 C37 C38 179.1(6) no
C36 C37 C38 C39 0.6(10) no
C36 C37 C38 C41 -178.1(6) no
C37 C38 C39 C34 0.5(10) no
C37 C38 C41 F4 107.4(7) no
C37 C38 C41 F5 -135.8(6) no
C37 C38 C41 F6 -23.4(9) no
C37 C38 C41 F28 6.3(10) no
C39 C38 C41 F4 -71.3(8) no
C39 C38 C41 F5 45.4(9) no
C39 C38 C41 F6 157.9(6) no
C39 C38 C41 F28 -172.4(6) no
C41 C38 C39 C34 179.2(6) no
C43 C42 C47 C46 0.1(8) no
C47 C42 C43 C44 -1.9(8) no
C43 C42 B1 C34 -133.1(6) no
C43 C42 B1 C50 -17.7(8) no
C43 C42 B1 C58 104.7(6) no
B1 C42 C43 C44 -176.6(5) no
C47 C42 B1 C34 52.3(7) no
C47 C42 B1 C50 167.8(5) no
C47 C42 B1 C58 -69.8(6) no
B1 C42 C47 C46 175.2(5) no
C42 C43 C44 C45 2.3(9) no
C42 C43 C44 C48 -178.1(5) no
C43 C44 C45 C46 -0.6(9) no
C43 C44 C48 F7 9.7(8) no
C43 C44 C48 F8 -110.1(7) no
C43 C44 C48 F9 130.3(6) no
C45 C44 C48 F7 -170.6(5) no
C45 C44 C48 F8 69.6(7) no
C45 C44 C48 F9 -50.1(8) no
C48 C44 C45 C46 179.7(5) no
C44 C45 C46 C47 -1.2(9) no
C44 C45 C46 C49 178.4(5) no
C45 C46 C47 C42 1.5(9) no
C45 C46 C49 F10 -52.9(8) no
C45 C46 C49 F11 66.3(7) no
C45 C46 C49 F12 -173.0(5) no
C47 C46 C49 F10 126.7(6) no
C47 C46 C49 F11 -114.0(7) no
C47 C46 C49 F12 6.7(8) no
C49 C46 C47 C42 -178.1(5) no
C51 C50 C55 C54 -2.2(8) no
C55 C50 C51 C52 0.1(8) no
C51 C50 B1 C34 -94.1(6) no
C51 C50 B1 C42 145.6(5) no
C51 C50 B1 C58 27.4(8) no
B1 C50 C51 C52 173.9(5) no
C55 C50 B1 C34 79.3(6) no
C55 C50 B1 C42 -41.0(7) no
C55 C50 B1 C58 -159.2(5) no
B1 C50 C55 C54 -176.0(5) no
C50 C51 C52 C53 2.2(9) no
C50 C51 C52 C56 -175.2(5) no
C51 C52 C53 C54 -2.4(8) no
C51 C52 C56 F13 -124.9(6) no
C51 C52 C56 F14 -5.6(8) no
C51 C52 C56 F15 116.6(6) no
C53 C52 C56 F13 57.8(7) no
C53 C52 C56 F14 177.1(5) no
C53 C52 C56 F15 -60.8(7) no
C56 C52 C53 C54 175.0(5) no
C52 C53 C54 C55 0.3(8) no
C52 C53 C54 C57 176.9(5) no
C53 C54 C55 C50 2.0(9) no
C53 C54 C57 F16 -96.7(7) no
C53 C54 C57 F17 144.1(5) no
C53 C54 C57 F18 23.0(8) no
C55 C54 C57 F16 80.0(7) no
C55 C54 C57 F17 -39.2(8) no
C55 C54 C57 F18 -160.3(5) no
C57 C54 C55 C50 -174.6(5) no
C59 C58 C63 C62 -0.1(8) no
C63 C58 C59 C60 -1.3(8) no
C59 C58 B1 C34 -22.1(8) no
C59 C58 B1 C42 99.0(6) no
C59 C58 B1 C50 -137.7(6) no
B1 C58 C59 C60 -173.0(5) no
C63 C58 B1 C34 166.3(5) no
C63 C58 B1 C42 -72.5(6) no
C63 C58 B1 C50 50.8(7) no
B1 C58 C63 C62 172.1(5) no
C58 C59 C60 C61 1.9(9) no
C58 C59 C60 C64 177.9(5) no
C59 C60 C61 C62 -1.0(9) no
C59 C60 C64 F19 139.6(6) no
C59 C60 C64 F20 -79.2(8) no
C59 C60 C64 F21 36.5(9) no
C59 C60 C64 F27 -177.3(6) no
C61 C60 C64 F19 -44.4(9) no
C61 C60 C64 F20 96.8(8) no
C61 C60 C64 F21 -147.4(6) no
C61 C60 C64 F27 -1.2(10) no
C64 C60 C61 C62 -177.1(6) no
C60 C61 C62 C63 -0.3(9) no
C60 C61 C62 C65 174.8(5) no
C61 C62 C63 C58 0.8(9) no
C61 C62 C65 F22 172.1(6) no
C61 C62 C65 F23 51.4(8) no
C61 C62 C65 F24 -69.2(8) no
C63 C62 C65 F22 -12.9(9) no
C63 C62 C65 F23 -133.5(6) no
C63 C62 C65 F24 105.8(7) no
C65 C62 C63 C58 -174.1(5) no
